data_7107378
loop_
_publ_author_name
'Wenliang Huang'
'Paula L. Diaconescu'

_publ_section_title
;
 P4 activation by group 3 metal arene complexes
;
_journal_name_full Chem.Commun.
_journal_page_first 2216
_journal_paper_doi 10.1039/c2cc17638f
_journal_volume 48
_journal_year 2012
_chemical_formula_moiety 'C88 H152 Fe4 N8 P8 Sc4 Si8, 2(C7 H3)'
_chemical_formula_sum 'C102 H158 Fe4 N8 P8 Sc4 Si8'
_chemical_formula_weight 2372.08
_chemical_name_systematic
;
?
;
_space_group_IT_number 2
_symmetry_cell_setting triclinic
_symmetry_space_group_name_Hall '-P 1'
_symmetry_space_group_name_H-M 'P -1'
_atom_sites_solution_hydrogens geom
_atom_sites_solution_primary direct
_atom_sites_solution_secondary difmap
_audit_creation_method SHELXL-97
_cell_angle_alpha 80.486(2)
_cell_angle_beta 79.606(2)
_cell_angle_gamma 67.127(2)
_cell_formula_units_Z 2
_cell_length_a 15.581(3)
_cell_length_b 16.495(3)
_cell_length_c 26.449(6)
_cell_measurement_reflns_used 7988
_cell_measurement_temperature 100(2)
_cell_measurement_theta_max 25.87
_cell_measurement_theta_min 3.77
_cell_volume 6126(2)
_computing_cell_refinement 'Bruker SAINT'
_computing_data_collection 'Bruker APEX2'
_computing_data_reduction 'Bruker SAINT'
_computing_molecular_graphics 'Bruker SHELXTL'
_computing_publication_material 'Bruker SHELXTL'
_computing_structure_refinement 'SHELXL-97 (Sheldrick, 2008)'
_computing_structure_solution 'SHELXS-97 (Sheldrick, 2008)'
_diffrn_ambient_temperature 100(2)
_diffrn_measured_fraction_theta_full 0.987
_diffrn_measured_fraction_theta_max 0.963
_diffrn_radiation_monochromator graphite
_diffrn_radiation_source 'fine-focus sealed tube'
_diffrn_radiation_type MoK\a
_diffrn_radiation_wavelength 0.71073
_diffrn_reflns_av_R_equivalents 0.0537
_diffrn_reflns_av_sigmaI/netI 0.1065
_diffrn_reflns_limit_h_max 21
_diffrn_reflns_limit_h_min -20
_diffrn_reflns_limit_k_max 22
_diffrn_reflns_limit_k_min -22
_diffrn_reflns_limit_l_max 35
_diffrn_reflns_limit_l_min -35
_diffrn_reflns_number 56284
_diffrn_reflns_theta_full 25.00
_diffrn_reflns_theta_max 28.68
_diffrn_reflns_theta_min 3.72
_exptl_absorpt_coefficient_mu 0.894
_exptl_absorpt_correction_T_max 0.9567
_exptl_absorpt_correction_T_min 0.8850
_exptl_absorpt_correction_type multi-scan
_exptl_absorpt_process_details 'Twinabs (Bruker)'
_exptl_crystal_colour yellow
_exptl_crystal_density_diffrn 1.286
_exptl_crystal_density_method 'not measured'
_exptl_crystal_description block
_exptl_crystal_F_000 2492
_exptl_crystal_size_max 0.14
_exptl_crystal_size_mid 0.12
_exptl_crystal_size_min 0.05
_refine_diff_density_max 1.509
_refine_diff_density_min -0.918
_refine_diff_density_rms 0.107
_refine_ls_extinction_method none
_refine_ls_goodness_of_fit_ref 1.005
_refine_ls_hydrogen_treatment constr
_refine_ls_matrix_type full
_refine_ls_number_parameters 1209
_refine_ls_number_reflns 30396
_refine_ls_number_restraints 0
_refine_ls_restrained_S_all 1.005
_refine_ls_R_factor_all 0.1195
_refine_ls_R_factor_gt 0.0602
_refine_ls_shift/su_max 0.015
_refine_ls_shift/su_mean 0.000
_refine_ls_structure_factor_coef Fsqd
_refine_ls_weighting_details 'calc w=1/[\s^2^(Fo^2^)+(0.0805P)^2^+0.0000P] where P=(Fo^2^+2Fc^2^)/3'
_refine_ls_weighting_scheme calc
_refine_ls_wR_factor_gt 0.1417
_refine_ls_wR_factor_ref 0.1698
_reflns_number_gt 18093
_reflns_number_total 30396
_reflns_threshold_expression >2sigma(I)
_cod_data_source_file c2cc17638f.txt
_cod_data_source_block Sc4P8
_cod_original_cell_volume 6127(2)
_cod_original_sg_symbol_H-M P-1
_cod_database_code 7107378

loop_
_symmetry_equiv_pos_as_xyz
'x, y, z'
'-x, -y, -z'

loop_
_atom_site_label
_atom_site_type_symbol
_atom_site_fract_x
_atom_site_fract_y
_atom_site_fract_z
_atom_site_U_iso_or_equiv
_atom_site_adp_type
_atom_site_occupancy
_atom_site_symmetry_multiplicity
_atom_site_calc_flag
_atom_site_refinement_flags
_atom_site_disorder_group
Sc1 Sc 0.47064(5) 0.30250(5) 0.66573(3) 0.01804(16) Uani 1 1 d . .
Sc2 Sc 0.13656(5) 0.36166(5) 0.79456(3) 0.01914(16) Uani 1 1 d . .
Sc3 Sc 0.21068(5) 0.02422(5) 0.74947(3) 0.01910(16) Uani 1 1 d . .
Sc4 Sc 0.56362(5) -0.01891(5) 0.78504(3) 0.01919(16) Uani 1 1 d . .
P1 P 0.30813(7) 0.31522(7) 0.73324(4) 0.0184(2) Uani 1 1 d . .
P2 P 0.39267(7) 0.21842(7) 0.79042(4) 0.0182(2) Uani 1 1 d . .
P3 P 0.30855(7) 0.12724(7) 0.81715(4) 0.0181(2) Uani 1 1 d . .
P4 P 0.38228(7) 0.02058(7) 0.76638(4) 0.0175(2) Uani 1 1 d . .
P5 P 0.40885(7) 0.10172(7) 0.69491(4) 0.0185(2) Uani 1 1 d . .
P6 P 0.27052(7) 0.22397(7) 0.69749(4) 0.0182(2) Uani 1 1 d . .
P7 P 0.19147(7) 0.18974(7) 0.77016(4) 0.0184(2) Uani 1 1 d . .
P8 P 0.49865(7) 0.14650(7) 0.72972(4) 0.0177(2) Uani 1 1 d . .
Fe1 Fe 0.63530(4) 0.27517(4) 0.59674(2) 0.02156(13) Uani 1 1 d . .
Fe2 Fe 0.10136(4) 0.53160(4) 0.82117(2) 0.02269(14) Uani 1 1 d . .
Fe3 Fe 0.03379(4) 0.04569(4) 0.72554(2) 0.02595(15) Uani 1 1 d . .
Fe4 Fe 0.61064(4) -0.17997(4) 0.84736(2) 0.02490(14) Uani 1 1 d . .
Si1 Si 0.48115(10) 0.49150(9) 0.71076(5) 0.0332(3) Uani 1 1 d . .
Si2 Si 0.33058(8) 0.40594(8) 0.56481(5) 0.0244(3) Uani 1 1 d . .
Si3 Si 0.06454(8) 0.29489(8) 0.92589(5) 0.0239(3) Uani 1 1 d . .
Si4 Si -0.07630(9) 0.43329(8) 0.73848(5) 0.0297(3) Uani 1 1 d . .
Si5 Si 0.20855(9) -0.14375(8) 0.85336(5) 0.0290(3) Uani 1 1 d . .
Si6 Si 0.32759(9) -0.09669(8) 0.63977(5) 0.0280(3) Uani 1 1 d . .
Si7 Si 0.65413(9) 0.07070(8) 0.86798(5) 0.0258(3) Uani 1 1 d . .
Si8 Si 0.75720(8) -0.10016(8) 0.68670(5) 0.0274(3) Uani 1 1 d . .
N1 N 0.5159(2) 0.3928(2) 0.68469(13) 0.0248(8) Uani 1 1 d . .
N2 N 0.4207(2) 0.3252(2) 0.59553(12) 0.0201(7) Uani 1 1 d . .
N3 N 0.1213(2) 0.3420(2) 0.87432(13) 0.0227(7) Uani 1 1 d . .
N4 N 0.0212(2) 0.4368(2) 0.75896(14) 0.0251(8) Uani 1 1 d . .
N5 N 0.1679(3) -0.0518(2) 0.80928(13) 0.0258(8) Uani 1 1 d . .
N6 N 0.2441(2) -0.0170(2) 0.67683(13) 0.0246(8) Uani 1 1 d . .
N7 N 0.5939(3) 0.0139(2) 0.84975(13) 0.0256(8) Uani 1 1 d . .
N8 N 0.6699(2) -0.0988(2) 0.73731(13) 0.0242(8) Uani 1 1 d . .
C1 C 0.6060(3) 0.3533(3) 0.65800(16) 0.0245(9) Uani 1 1 d . .
C2 C 0.6699(3) 0.2637(3) 0.67035(17) 0.0263(9) Uani 1 1 d . .
H2A H 0.6585 0.2216 0.7002 0.032 Uiso 1 1 calc R .
C3 C 0.7517(3) 0.2451(3) 0.63272(18) 0.0313(10) Uani 1 1 d . .
H3A H 0.8078 0.1886 0.6322 0.038 Uiso 1 1 calc R .
C4 C 0.7397(3) 0.3213(3) 0.59670(18) 0.0323(11) Uani 1 1 d . .
H4A H 0.7859 0.3276 0.5663 0.039 Uiso 1 1 calc R .
C5 C 0.6507(3) 0.3869(3) 0.61101(17) 0.0271(10) Uani 1 1 d . .
H5A H 0.6238 0.4471 0.5920 0.032 Uiso 1 1 calc R .
C6 C 0.5105(3) 0.2826(3) 0.57095(15) 0.0230(9) Uani 1 1 d . .
C7 C 0.5694(3) 0.1925(3) 0.58510(15) 0.0217(9) Uani 1 1 d . .
H7A H 0.5506 0.1506 0.6124 0.026 Uiso 1 1 calc R .
C8 C 0.6600(3) 0.1731(3) 0.55533(16) 0.0269(9) Uani 1 1 d . .
H8A H 0.7139 0.1150 0.5568 0.032 Uiso 1 1 calc R .
C9 C 0.6579(3) 0.2500(3) 0.52129(16) 0.0280(10) Uani 1 1 d . .
H9A H 0.7105 0.2556 0.4949 0.034 Uiso 1 1 calc R .
C10 C 0.5685(3) 0.3175(3) 0.53181(16) 0.0261(9) Uani 1 1 d . .
H10A H 0.5482 0.3793 0.5142 0.031 Uiso 1 1 calc R .
C11 C 0.3497(3) 0.5405(3) 0.7192(2) 0.0453(13) Uani 1 1 d . .
H11A H 0.3274 0.5548 0.6853 0.068 Uiso 1 1 calc R .
H11B H 0.3280 0.5946 0.7364 0.068 Uiso 1 1 calc R .
H11C H 0.3250 0.4979 0.7404 0.068 Uiso 1 1 calc R .
C12 C 0.5257(4) 0.5726(3) 0.6677(2) 0.0489(14) Uani 1 1 d . .
H12A H 0.5037 0.5833 0.6339 0.073 Uiso 1 1 calc R .
H12B H 0.5945 0.5487 0.6634 0.073 Uiso 1 1 calc R .
H12C H 0.5022 0.6284 0.6833 0.073 Uiso 1 1 calc R .
C13 C 0.5257(4) 0.4695(4) 0.7757(2) 0.0452(14) Uani 1 1 d . .
C14 C 0.4780(4) 0.4157(4) 0.8142(2) 0.0473(14) Uani 1 1 d . .
H14A H 0.5020 0.4045 0.8475 0.071 Uiso 1 1 calc R .
H14B H 0.4913 0.3592 0.8012 0.071 Uiso 1 1 calc R .
H14C H 0.4100 0.4487 0.8187 0.071 Uiso 1 1 calc R .
C15 C 0.5064(7) 0.5569(5) 0.7968(3) 0.093(3) Uani 1 1 d . .
H15A H 0.5175 0.5452 0.8331 0.140 Uiso 1 1 calc R .
H15B H 0.4409 0.5961 0.7942 0.140 Uiso 1 1 calc R .
H15C H 0.5483 0.5853 0.7766 0.140 Uiso 1 1 calc R .
C16 C 0.6329(4) 0.4143(5) 0.7689(2) 0.0644(18) Uani 1 1 d . .
H16A H 0.6577 0.4063 0.8016 0.097 Uiso 1 1 calc R .
H16B H 0.6648 0.4454 0.7421 0.097 Uiso 1 1 calc R .
H16C H 0.6440 0.3563 0.7586 0.097 Uiso 1 1 calc R .
C17 C 0.3623(4) 0.5024(3) 0.53200(19) 0.0385(12) Uani 1 1 d . .
H17A H 0.3879 0.5232 0.5562 0.058 Uiso 1 1 calc R .
H17B H 0.3060 0.5504 0.5207 0.058 Uiso 1 1 calc R .
H17C H 0.4094 0.4840 0.5019 0.058 Uiso 1 1 calc R .
C18 C 0.2315(3) 0.4515(3) 0.61647(17) 0.0317(10) Uani 1 1 d . .
H18A H 0.2132 0.4035 0.6359 0.048 Uiso 1 1 calc R .
H18B H 0.1778 0.4959 0.6007 0.048 Uiso 1 1 calc R .
H18C H 0.2515 0.4790 0.6399 0.048 Uiso 1 1 calc R .
C19 C 0.2926(3) 0.3595(3) 0.51555(18) 0.0339(11) Uani 1 1 d . .
C20 C 0.3682(5) 0.3382(5) 0.4691(2) 0.070(2) Uani 1 1 d . .
H20A H 0.3468 0.3166 0.4432 0.105 Uiso 1 1 calc R .
H20B H 0.4260 0.2925 0.4801 0.105 Uiso 1 1 calc R .
H20C H 0.3803 0.3917 0.4540 0.105 Uiso 1 1 calc R .
C21 C 0.2016(4) 0.4265(4) 0.4963(2) 0.0614(17) Uani 1 1 d . .
H21A H 0.1840 0.4016 0.4705 0.092 Uiso 1 1 calc R .
H21B H 0.2112 0.4810 0.4808 0.092 Uiso 1 1 calc R .
H21C H 0.1513 0.4398 0.5255 0.092 Uiso 1 1 calc R .
C22 C 0.2738(6) 0.2770(4) 0.5412(3) 0.078(2) Uani 1 1 d . .
H22A H 0.2578 0.2504 0.5155 0.116 Uiso 1 1 calc R .
H22B H 0.2214 0.2933 0.5691 0.116 Uiso 1 1 calc R .
H22C H 0.3301 0.2342 0.5554 0.116 Uiso 1 1 calc R .
C23 C 0.1348(3) 0.4211(3) 0.87754(16) 0.0241(9) Uani 1 1 d . .
C24 C 0.2181(3) 0.4380(3) 0.85321(17) 0.0248(9) Uani 1 1 d . .
H24A H 0.2745 0.3958 0.8339 0.030 Uiso 1 1 calc R .
C25 C 0.2052(3) 0.5263(3) 0.86098(17) 0.0274(10) Uani 1 1 d . .
H25A H 0.2516 0.5558 0.8492 0.033 Uiso 1 1 calc R .
C26 C 0.1161(3) 0.5627(3) 0.88981(18) 0.0316(10) Uani 1 1 d . .
H26A H 0.0884 0.6233 0.9015 0.038 Uiso 1 1 calc R .
C27 C 0.0709(3) 0.5005(3) 0.89886(16) 0.0276(10) Uani 1 1 d . .
H27A H 0.0069 0.5096 0.9181 0.033 Uiso 1 1 calc R .
C28 C 0.0295(3) 0.5169(3) 0.76536(17) 0.0270(10) Uani 1 1 d . .
C29 C 0.1075(3) 0.5432(3) 0.74118(17) 0.0274(10) Uani 1 1 d . .
H29A H 0.1620 0.5086 0.7171 0.033 Uiso 1 1 calc R .
C30 C 0.0956(4) 0.6244(3) 0.75836(19) 0.0346(11) Uani 1 1 d . .
H30A H 0.1382 0.6582 0.7476 0.042 Uiso 1 1 calc R .
C31 C 0.0102(3) 0.6498(3) 0.79256(19) 0.0339(11) Uani 1 1 d . .
H31A H -0.0171 0.7051 0.8103 0.041 Uiso 1 1 calc R .
C32 C -0.0294(3) 0.5844(3) 0.79799(19) 0.0326(11) Uani 1 1 d . .
H32A H -0.0892 0.5858 0.8201 0.039 Uiso 1 1 calc R .
C33 C 0.0510(3) 0.2004(3) 0.90249(18) 0.0330(11) Uani 1 1 d . .
H33A H 0.0110 0.2227 0.8748 0.049 Uiso 1 1 calc R .
H33B H 0.0221 0.1697 0.9311 0.049 Uiso 1 1 calc R .
H33C H 0.1129 0.1592 0.8893 0.049 Uiso 1 1 calc R .
C34 C -0.0568(3) 0.3726(3) 0.9482(2) 0.0385(12) Uani 1 1 d . .
H34A H -0.0860 0.4095 0.9182 0.058 Uiso 1 1 calc R .
H34B H -0.0529 0.4104 0.9719 0.058 Uiso 1 1 calc R .
H34C H -0.0948 0.3384 0.9659 0.058 Uiso 1 1 calc R .
C35 C 0.1351(3) 0.2550(3) 0.98287(16) 0.0300(10) Uani 1 1 d . .
C36 C 0.1469(4) 0.3333(3) 1.0021(2) 0.0473(14) Uani 1 1 d . .
H36A H 0.1745 0.3132 1.0346 0.071 Uiso 1 1 calc R .
H36B H 0.0855 0.3809 1.0079 0.071 Uiso 1 1 calc R .
H36C H 0.1884 0.3552 0.9761 0.071 Uiso 1 1 calc R .
C37 C 0.2326(3) 0.1872(3) 0.96623(19) 0.0413(12) Uani 1 1 d . .
H37A H 0.2678 0.1643 0.9960 0.062 Uiso 1 1 calc R .
H37B H 0.2666 0.2157 0.9391 0.062 Uiso 1 1 calc R .
H37C H 0.2258 0.1383 0.9529 0.062 Uiso 1 1 calc R .
C38 C 0.0837(4) 0.2120(4) 1.02712(19) 0.0470(14) Uani 1 1 d . .
H38A H 0.1180 0.1946 1.0572 0.071 Uiso 1 1 calc R .
H38B H 0.0803 0.1595 1.0162 0.071 Uiso 1 1 calc R .
H38C H 0.0201 0.2543 1.0363 0.071 Uiso 1 1 calc R .
C39 C -0.0811(4) 0.3216(3) 0.7616(2) 0.0410(12) Uani 1 1 d . .
H39A H -0.0965 0.3163 0.7993 0.061 Uiso 1 1 calc R .
H39B H -0.0199 0.2759 0.7518 0.061 Uiso 1 1 calc R .
H39C H -0.1294 0.3140 0.7458 0.061 Uiso 1 1 calc R .
C40 C -0.1871(4) 0.5206(4) 0.7653(3) 0.0577(17) Uani 1 1 d . .
H40A H -0.1945 0.5107 0.8031 0.087 Uiso 1 1 calc R .
H40B H -0.2409 0.5176 0.7525 0.087 Uiso 1 1 calc R .
H40C H -0.1836 0.5790 0.7543 0.087 Uiso 1 1 calc R .
C41 C -0.0670(4) 0.4504(4) 0.6651(2) 0.0425(13) Uani 1 1 d . .
C42 C -0.1592(4) 0.4583(5) 0.6472(3) 0.077(2) Uani 1 1 d . .
H42A H -0.1513 0.4613 0.6094 0.115 Uiso 1 1 calc R .
H42B H -0.2101 0.5120 0.6586 0.115 Uiso 1 1 calc R .
H42C H -0.1746 0.4065 0.6623 0.115 Uiso 1 1 calc R .
C43 C -0.0496(4) 0.5366(4) 0.6459(2) 0.0573(17) Uani 1 1 d . .
H43A H -0.0524 0.5498 0.6086 0.086 Uiso 1 1 calc R .
H43B H 0.0125 0.5298 0.6531 0.086 Uiso 1 1 calc R .
H43C H -0.0978 0.5853 0.6637 0.086 Uiso 1 1 calc R .
C44 C 0.0147(4) 0.3728(4) 0.6424(2) 0.0540(15) Uani 1 1 d . .
H44A H 0.0266 0.3867 0.6049 0.081 Uiso 1 1 calc R .
H44B H -0.0012 0.3197 0.6496 0.081 Uiso 1 1 calc R .
H44C H 0.0710 0.3622 0.6580 0.081 Uiso 1 1 calc R .
C45 C 0.0741(3) -0.0143(3) 0.79848(16) 0.0265(10) Uani 1 1 d . .
C46 C 0.0215(3) -0.0544(3) 0.77896(18) 0.0326(11) Uani 1 1 d . .
H46A H 0.0438 -0.1180 0.7728 0.039 Uiso 1 1 calc R .
C47 C -0.0682(3) 0.0099(3) 0.77170(19) 0.0370(12) Uani 1 1 d . .
H47A H -0.1198 -0.0006 0.7595 0.044 Uiso 1 1 calc R .
C48 C -0.0729(3) 0.0922(3) 0.78417(19) 0.0349(11) Uani 1 1 d . .
H48A H -0.1278 0.1495 0.7825 0.042 Uiso 1 1 calc R .
C49 C 0.0147(3) 0.0769(3) 0.80071(17) 0.0301(10) Uani 1 1 d . .
H49A H 0.0325 0.1230 0.8114 0.036 Uiso 1 1 calc R .
C50 C 0.1499(3) 0.0236(3) 0.66727(16) 0.0266(9) Uani 1 1 d . .
C51 C 0.0861(3) -0.0161(3) 0.65979(17) 0.0310(10) Uani 1 1 d . .
H51A H 0.1023 -0.0804 0.6572 0.037 Uiso 1 1 calc R .
C52 C -0.0025(3) 0.0521(3) 0.65441(18) 0.0360(11) Uani 1 1 d . .
H52A H -0.0595 0.0439 0.6476 0.043 Uiso 1 1 calc R .
C53 C 0.0019(3) 0.1334(3) 0.66121(17) 0.0316(10) Uani 1 1 d . .
H53A H -0.0505 0.1926 0.6596 0.038 Uiso 1 1 calc R .
C54 C 0.0962(3) 0.1159(3) 0.66850(16) 0.0269(9) Uani 1 1 d . .
H54A H 0.1203 0.1610 0.6746 0.032 Uiso 1 1 calc R .
C55 C 0.3393(3) -0.1896(3) 0.8399(2) 0.0390(12) Uani 1 1 d . .
H55A H 0.3584 -0.2133 0.8063 0.059 Uiso 1 1 calc R .
H55B H 0.3650 -0.2370 0.8670 0.059 Uiso 1 1 calc R .
H55C H 0.3632 -0.1425 0.8394 0.059 Uiso 1 1 calc R .
C56 C 0.1652(4) -0.2328(3) 0.8467(2) 0.0470(14) Uani 1 1 d . .
H56A H 0.1841 -0.2496 0.8113 0.071 Uiso 1 1 calc R .
H56B H 0.0965 -0.2106 0.8541 0.071 Uiso 1 1 calc R .
H56C H 0.1923 -0.2846 0.8711 0.071 Uiso 1 1 calc R .
C57 C 0.1695(4) -0.1115(3) 0.92182(18) 0.0362(11) Uani 1 1 d . .
C58 C 0.0626(4) -0.0573(4) 0.9278(2) 0.0539(15) Uani 1 1 d . .
H58A H 0.0410 -0.0428 0.9635 0.081 Uiso 1 1 calc R .
H58B H 0.0296 -0.0923 0.9194 0.081 Uiso 1 1 calc R .
H58C H 0.0495 -0.0026 0.9043 0.081 Uiso 1 1 calc R .
C59 C 0.2208(4) -0.0548(3) 0.9322(2) 0.0448(13) Uani 1 1 d . .
H59A H 0.1949 -0.0325 0.9660 0.067 Uiso 1 1 calc R .
H59B H 0.2125 -0.0049 0.9052 0.067 Uiso 1 1 calc R .
H59C H 0.2878 -0.0908 0.9320 0.067 Uiso 1 1 calc R .
C60 C 0.1897(5) -0.1938(4) 0.9618(2) 0.0603(17) Uani 1 1 d . .
H60A H 0.1699 -0.1752 0.9967 0.090 Uiso 1 1 calc R .
H60B H 0.2571 -0.2294 0.9578 0.090 Uiso 1 1 calc R .
H60C H 0.1548 -0.2292 0.9563 0.090 Uiso 1 1 calc R .
C61 C 0.4360(3) -0.1422(3) 0.67250(18) 0.0314(10) Uani 1 1 d . .
H61A H 0.4217 -0.1673 0.7078 0.047 Uiso 1 1 calc R .
H61B H 0.4582 -0.0946 0.6737 0.047 Uiso 1 1 calc R .
H61C H 0.4848 -0.1885 0.6532 0.047 Uiso 1 1 calc R .
C62 C 0.2934(4) -0.1932(3) 0.6374(2) 0.0471(14) Uani 1 1 d . .
H62A H 0.2700 -0.2126 0.6723 0.071 Uiso 1 1 calc R .
H62B H 0.3483 -0.2420 0.6236 0.071 Uiso 1 1 calc R .
H62C H 0.2441 -0.1754 0.6149 0.071 Uiso 1 1 calc R .
C63 C 0.3500(3) -0.0463(3) 0.57126(17) 0.0377(12) Uani 1 1 d . .
C64 C 0.3754(4) 0.0352(4) 0.57152(19) 0.0494(14) Uani 1 1 d . .
H64A H 0.3856 0.0611 0.5359 0.074 Uiso 1 1 calc R .
H64B H 0.4328 0.0171 0.5877 0.074 Uiso 1 1 calc R .
H64C H 0.3239 0.0791 0.5911 0.074 Uiso 1 1 calc R .
C65 C 0.4307(4) -0.1135(4) 0.5403(2) 0.0470(14) Uani 1 1 d . .
H65A H 0.4429 -0.0857 0.5055 0.071 Uiso 1 1 calc R .
H65B H 0.4139 -0.1641 0.5380 0.071 Uiso 1 1 calc R .
H65C H 0.4872 -0.1338 0.5576 0.071 Uiso 1 1 calc R .
C66 C 0.2608(4) -0.0166(4) 0.54433(18) 0.0499(15) Uani 1 1 d . .
H66A H 0.2734 0.0079 0.5087 0.075 Uiso 1 1 calc R .
H66B H 0.2093 0.0287 0.5630 0.075 Uiso 1 1 calc R .
H66C H 0.2433 -0.0675 0.5442 0.075 Uiso 1 1 calc R .
C67 C 0.5843(3) -0.0617(3) 0.87915(16) 0.0277(10) Uani 1 1 d . .
C68 C 0.4998(3) -0.0819(3) 0.88551(16) 0.0287(10) Uani 1 1 d . .
H68A H 0.4397 -0.0432 0.8717 0.034 Uiso 1 1 calc R .
C69 C 0.5177(3) -0.1672(3) 0.91365(16) 0.0311(10) Uani 1 1 d . .
H69A H 0.4718 -0.1976 0.9241 0.037 Uiso 1 1 calc R .
C70 C 0.6121(4) -0.2005(3) 0.92517(18) 0.0360(11) Uani 1 1 d . .
H70A H 0.6438 -0.2584 0.9453 0.043 Uiso 1 1 calc R .
C71 C 0.6534(3) -0.1377(3) 0.90304(17) 0.0321(11) Uani 1 1 d . .
H71A H 0.7195 -0.1444 0.9047 0.039 Uiso 1 1 calc R .
C72 C 0.6667(3) -0.1764(3) 0.76888(16) 0.0261(9) Uani 1 1 d . .
C73 C 0.5880(3) -0.2043(3) 0.77741(17) 0.0293(10) Uani 1 1 d . .
H73A H 0.5289 -0.1738 0.7611 0.035 Uiso 1 1 calc R .
C74 C 0.6075(4) -0.2819(3) 0.81395(19) 0.0361(11) Uani 1 1 d . .
H74A H 0.5660 -0.3165 0.8266 0.043 Uiso 1 1 calc R .
C75 C 0.6981(4) -0.3012(3) 0.8280(2) 0.0396(12) Uani 1 1 d . .
H75A H 0.7308 -0.3521 0.8527 0.047 Uiso 1 1 calc R .
C76 C 0.7345(3) -0.2366(3) 0.80164(18) 0.0331(11) Uani 1 1 d . .
H76A H 0.7966 -0.2343 0.8046 0.040 Uiso 1 1 calc R .
C77 C 0.6604(3) 0.1566(3) 0.81285(17) 0.0303(10) Uani 1 1 d . .
H77A H 0.5966 0.1970 0.8070 0.046 Uiso 1 1 calc R .
H77B H 0.6927 0.1277 0.7816 0.046 Uiso 1 1 calc R .
H77C H 0.6950 0.1901 0.8212 0.046 Uiso 1 1 calc R .
C78 C 0.7769(3) -0.0018(3) 0.8802(2) 0.0432(13) Uani 1 1 d . .
H78A H 0.7757 -0.0339 0.9148 0.065 Uiso 1 1 calc R .
H78B H 0.8145 0.0348 0.8778 0.065 Uiso 1 1 calc R .
H78C H 0.8048 -0.0442 0.8543 0.065 Uiso 1 1 calc R .
C79 C 0.5908(4) 0.1229(3) 0.92904(18) 0.0373(12) Uani 1 1 d . .
C80 C 0.4881(4) 0.1788(4) 0.9227(2) 0.0624(18) Uani 1 1 d . .
H80A H 0.4544 0.2006 0.9557 0.094 Uiso 1 1 calc R .
H80B H 0.4592 0.1425 0.9117 0.094 Uiso 1 1 calc R .
H80C H 0.4849 0.2291 0.8965 0.094 Uiso 1 1 calc R .
C81 C 0.6370(5) 0.1818(4) 0.9423(2) 0.0533(16) Uani 1 1 d . .
H81A H 0.6057 0.2051 0.9753 0.080 Uiso 1 1 calc R .
H81B H 0.6313 0.2310 0.9150 0.080 Uiso 1 1 calc R .
H81C H 0.7035 0.1470 0.9450 0.080 Uiso 1 1 calc R .
C82 C 0.5954(5) 0.0496(4) 0.9742(2) 0.0606(18) Uani 1 1 d . .
H82A H 0.5628 0.0766 1.0060 0.091 Uiso 1 1 calc R .
H82B H 0.6612 0.0141 0.9785 0.091 Uiso 1 1 calc R .
H82C H 0.5652 0.0115 0.9667 0.091 Uiso 1 1 calc R .
C83 C 0.7518(3) 0.0162(3) 0.66975(18) 0.0325(11) Uani 1 1 d . .
H83A H 0.7689 0.0352 0.6984 0.049 Uiso 1 1 calc R .
H83B H 0.6879 0.0551 0.6633 0.049 Uiso 1 1 calc R .
H83C H 0.7958 0.0192 0.6386 0.049 Uiso 1 1 calc R .
C84 C 0.8781(3) -0.1699(4) 0.7043(2) 0.0436(13) Uani 1 1 d . .
H84A H 0.8854 -0.1539 0.7370 0.065 Uiso 1 1 calc R .
H84B H 0.9253 -0.1595 0.6770 0.065 Uiso 1 1 calc R .
H84C H 0.8865 -0.2325 0.7083 0.065 Uiso 1 1 calc R .
C85 C 0.7381(3) -0.1421(3) 0.62836(18) 0.0374(12) Uani 1 1 d . .
C86 C 0.6495(3) -0.0754(3) 0.60648(17) 0.0324(10) Uani 1 1 d . .
H86A H 0.6350 -0.1008 0.5796 0.049 Uiso 1 1 calc R .
H86B H 0.6602 -0.0211 0.5915 0.049 Uiso 1 1 calc R .
H86C H 0.5968 -0.0616 0.6343 0.049 Uiso 1 1 calc R .
C87 C 0.8222(4) -0.1537(5) 0.5858(2) 0.069(2) Uani 1 1 d . .
H87A H 0.8084 -0.1689 0.5546 0.104 Uiso 1 1 calc R .
H87B H 0.8781 -0.2013 0.5978 0.104 Uiso 1 1 calc R .
H87C H 0.8338 -0.0984 0.5778 0.104 Uiso 1 1 calc R .
C88 C 0.7227(5) -0.2299(4) 0.6454(2) 0.0589(17) Uani 1 1 d . .
H88A H 0.7204 -0.2553 0.6149 0.088 Uiso 1 1 calc R .
H88B H 0.6634 -0.2190 0.6684 0.088 Uiso 1 1 calc R .
H88C H 0.7746 -0.2714 0.6638 0.088 Uiso 1 1 calc R .
C1S C 0.5282(6) -0.3966(7) 0.9732(5) 0.203(3) Uani 1 1 d G .
C2S C 0.5487(7) -0.3880(7) 1.0206(4) 0.203(3) Uani 1 1 d G .
C3S C 0.6377(9) -0.4360(8) 1.0349(3) 0.203(3) Uani 1 1 d G .
C4S C 0.7062(6) -0.4925(7) 1.0019(5) 0.203(3) Uani 1 1 d G .
C5S C 0.6857(7) -0.5011(7) 0.9545(4) 0.203(3) Uani 1 1 d G .
C6S C 0.5967(9) -0.4531(8) 0.9401(3) 0.203(3) Uani 1 1 d G .
C7S C 0.4386(9) -0.3770(10) 0.9553(5) 0.203(3) Uani 1 1 d . .
H91A H 0.4354 -0.3397 0.9222 0.304 Uiso 1 1 calc R .
H91B H 0.3874 -0.3456 0.9808 0.304 Uiso 1 1 calc R .
H91C H 0.4328 -0.4323 0.9508 0.304 Uiso 1 1 calc R .
C8S C 1.0851(5) -0.2782(7) 0.5564(3) 0.0850(17) Uani 1 1 d . .
C9S C 0.9766(6) 0.1789(7) 0.5209(3) 0.0850(17) Uani 1 1 d . .
C10S C 1.0580(8) -0.3282(9) 0.5385(5) 0.063(4) Uani 0.543(8) 1 d P 1
C11S C 0.9932(10) 0.3197(11) 0.5063(6) 0.0850(17) Uani 0.543(8) 1 d P 1
C12S C 1.0016(10) 0.2374(12) 0.5316(6) 0.0850(17) Uani 0.543(8) 1 d P 1
C13S C 0.9173(12) 0.1898(13) 0.4695(8) 0.0850(17) Uani 0.543(8) 1 d P 1
C14S C 0.1274(9) -0.2929(9) 0.6061(6) 0.080(4) Uani 0.543(8) 1 d P 1
H94A H 0.1791 -0.2713 0.5998 0.121 Uiso 0.543(8) 1 calc PR 1
H94B H 0.1512 -0.3562 0.6181 0.121 Uiso 0.543(8) 1 calc PR 1
H94C H 0.0791 -0.2606 0.6326 0.121 Uiso 0.543(8) 1 calc PR 1
C15S C 0.9029(12) 0.2183(16) 0.4310(8) 0.0850(17) Uani 0.457(8) 1 d P 2
C16S C 0.9714(13) 0.2762(14) 0.4972(8) 0.0850(17) Uani 0.457(8) 1 d P 2
C17S C 0.9506(16) 0.139(2) 0.4972(8) 0.080(7) Uani 0.457(8) 1 d P 2
C18S C 0.954(3) 0.082(3) 0.5103(15) 0.23(3) Uani 0.457(8) 1 d P 2
H98A H 0.8905 0.0819 0.5214 0.352 Uiso 0.457(8) 1 calc PR 2
H98B H 0.9899 0.0616 0.5398 0.352 Uiso 0.457(8) 1 calc PR 2
H98C H 0.9853 0.0418 0.4833 0.352 Uiso 0.457(8) 1 calc PR 2
C19S C 0.9139(12) 0.1442(18) 0.4534(8) 0.096(7) Uani 0.457(8) 1 d P 2

loop_
_atom_site_aniso_label
_atom_site_aniso_U_11
_atom_site_aniso_U_22
_atom_site_aniso_U_33
_atom_site_aniso_U_23
_atom_site_aniso_U_13
_atom_site_aniso_U_12
Sc1 0.0196(4) 0.0184(4) 0.0179(4) 0.0019(3) -0.0034(3) -0.0101(3)
Sc2 0.0198(4) 0.0148(4) 0.0224(4) -0.0023(3) -0.0013(3) -0.0064(3)
Sc3 0.0224(4) 0.0190(4) 0.0195(4) -0.0025(3) -0.0029(3) -0.0112(3)
Sc4 0.0203(4) 0.0175(4) 0.0182(4) -0.0015(3) -0.0047(3) -0.0044(3)
P1 0.0189(5) 0.0142(5) 0.0221(5) -0.0002(4) -0.0015(4) -0.0073(4)
P2 0.0211(5) 0.0165(5) 0.0191(5) -0.0020(4) -0.0029(4) -0.0089(4)
P3 0.0220(5) 0.0161(5) 0.0172(5) -0.0017(4) -0.0010(4) -0.0089(4)
P4 0.0205(5) 0.0143(5) 0.0188(5) -0.0012(4) -0.0030(4) -0.0078(4)
P5 0.0199(5) 0.0172(5) 0.0184(5) -0.0020(4) -0.0022(4) -0.0069(4)
P6 0.0189(5) 0.0170(5) 0.0196(5) 0.0004(4) -0.0034(4) -0.0080(4)
P7 0.0184(5) 0.0157(5) 0.0226(5) -0.0022(4) -0.0014(4) -0.0083(4)
P8 0.0178(5) 0.0156(5) 0.0195(5) 0.0001(4) -0.0034(4) -0.0063(4)
Fe1 0.0209(3) 0.0257(3) 0.0206(3) -0.0003(2) -0.0022(2) -0.0125(3)
Fe2 0.0228(3) 0.0142(3) 0.0301(3) -0.0037(2) -0.0022(3) -0.0058(2)
Fe3 0.0237(3) 0.0302(4) 0.0293(3) -0.0062(3) -0.0037(3) -0.0144(3)
Fe4 0.0302(3) 0.0183(3) 0.0249(3) 0.0007(2) -0.0083(3) -0.0068(3)
Si1 0.0369(7) 0.0301(7) 0.0405(8) -0.0113(6) 0.0050(6) -0.0221(6)
Si2 0.0256(6) 0.0243(6) 0.0228(6) 0.0057(5) -0.0065(5) -0.0106(5)
Si3 0.0292(6) 0.0225(6) 0.0219(6) -0.0029(5) -0.0001(5) -0.0129(5)
Si4 0.0219(6) 0.0271(7) 0.0410(8) -0.0056(6) -0.0066(5) -0.0079(5)
Si5 0.0421(8) 0.0239(6) 0.0278(7) 0.0005(5) -0.0041(6) -0.0210(6)
Si6 0.0282(7) 0.0293(7) 0.0274(7) -0.0103(5) -0.0070(5) -0.0073(5)
Si7 0.0311(7) 0.0317(7) 0.0206(6) 0.0017(5) -0.0071(5) -0.0182(6)
Si8 0.0210(6) 0.0309(7) 0.0249(6) -0.0049(5) -0.0045(5) -0.0023(5)
N1 0.0237(19) 0.0264(19) 0.028(2) -0.0032(15) 0.0005(15) -0.0149(16)
N2 0.0216(18) 0.0229(18) 0.0177(17) 0.0034(14) -0.0035(14) -0.0122(15)
N3 0.0299(19) 0.0176(17) 0.0234(18) -0.0043(14) -0.0003(15) -0.0126(15)
N4 0.0236(19) 0.0202(18) 0.032(2) -0.0038(15) -0.0055(15) -0.0070(15)
N5 0.034(2) 0.028(2) 0.0226(19) -0.0026(15) -0.0026(15) -0.0195(17)
N6 0.0257(19) 0.029(2) 0.0209(18) -0.0082(15) -0.0040(14) -0.0098(16)
N7 0.035(2) 0.0251(19) 0.0196(18) 0.0030(15) -0.0096(15) -0.0139(17)
N8 0.0239(19) 0.0204(18) 0.0232(19) -0.0030(15) -0.0039(15) -0.0018(15)
C1 0.030(2) 0.028(2) 0.024(2) -0.0042(18) -0.0022(18) -0.019(2)
C2 0.025(2) 0.034(3) 0.025(2) -0.0003(19) -0.0060(18) -0.017(2)
C3 0.022(2) 0.037(3) 0.037(3) -0.005(2) -0.0099(19) -0.009(2)
C4 0.029(2) 0.041(3) 0.034(3) -0.005(2) 0.002(2) -0.024(2)
C5 0.029(2) 0.029(2) 0.029(2) 0.0011(19) -0.0034(19) -0.019(2)
C6 0.027(2) 0.025(2) 0.020(2) 0.0018(17) -0.0069(17) -0.0135(19)
C7 0.024(2) 0.025(2) 0.020(2) -0.0011(17) -0.0040(17) -0.0137(18)
C8 0.028(2) 0.030(2) 0.025(2) -0.0088(19) -0.0035(18) -0.011(2)
C9 0.031(2) 0.039(3) 0.018(2) -0.0028(19) 0.0018(18) -0.018(2)
C10 0.029(2) 0.032(2) 0.019(2) 0.0050(18) -0.0040(17) -0.015(2)
C11 0.039(3) 0.030(3) 0.066(4) -0.018(3) 0.003(3) -0.012(2)
C12 0.053(3) 0.031(3) 0.067(4) -0.014(3) 0.009(3) -0.024(3)
C13 0.063(4) 0.055(3) 0.038(3) -0.016(3) 0.002(3) -0.042(3)
C14 0.051(3) 0.052(3) 0.043(3) -0.015(3) 0.003(3) -0.024(3)
C15 0.187(9) 0.068(5) 0.063(5) -0.014(4) -0.020(5) -0.083(6)
C16 0.053(4) 0.109(6) 0.053(4) -0.009(4) -0.015(3) -0.050(4)
C17 0.047(3) 0.031(3) 0.036(3) 0.012(2) -0.009(2) -0.018(2)
C18 0.029(2) 0.029(2) 0.031(3) 0.004(2) -0.005(2) -0.007(2)
C19 0.039(3) 0.038(3) 0.029(3) 0.001(2) -0.014(2) -0.016(2)
C20 0.066(4) 0.108(6) 0.048(4) -0.040(4) -0.006(3) -0.034(4)
C21 0.060(4) 0.070(4) 0.058(4) 0.004(3) -0.038(3) -0.018(3)
C22 0.136(7) 0.068(4) 0.072(4) 0.017(4) -0.062(5) -0.072(5)
C23 0.029(2) 0.020(2) 0.024(2) -0.0007(17) -0.0023(18) -0.0117(18)
C24 0.027(2) 0.018(2) 0.031(2) -0.0047(18) -0.0061(18) -0.0073(18)
C25 0.029(2) 0.020(2) 0.037(3) -0.0012(19) -0.011(2) -0.0114(19)
C26 0.039(3) 0.024(2) 0.036(3) -0.011(2) -0.001(2) -0.016(2)
C27 0.035(3) 0.025(2) 0.023(2) -0.0082(18) 0.0058(18) -0.014(2)
C28 0.025(2) 0.018(2) 0.035(3) 0.0004(18) -0.0143(19) -0.0012(18)
C29 0.027(2) 0.020(2) 0.031(2) 0.0036(18) -0.0079(19) -0.0058(19)
C30 0.047(3) 0.019(2) 0.040(3) 0.006(2) -0.015(2) -0.014(2)
C31 0.038(3) 0.017(2) 0.046(3) -0.003(2) -0.016(2) -0.005(2)
C32 0.024(2) 0.022(2) 0.048(3) -0.006(2) -0.008(2) -0.0019(19)
C33 0.042(3) 0.032(3) 0.029(3) -0.004(2) -0.001(2) -0.020(2)
C34 0.030(3) 0.036(3) 0.046(3) -0.001(2) 0.004(2) -0.014(2)
C35 0.041(3) 0.028(2) 0.022(2) -0.0016(18) -0.0040(19) -0.013(2)
C36 0.075(4) 0.039(3) 0.037(3) -0.004(2) -0.020(3) -0.026(3)
C37 0.039(3) 0.050(3) 0.030(3) 0.001(2) -0.014(2) -0.009(2)
C38 0.052(3) 0.054(3) 0.029(3) 0.006(2) -0.005(2) -0.018(3)
C39 0.040(3) 0.040(3) 0.054(3) 0.001(2) -0.017(2) -0.025(2)
C40 0.030(3) 0.052(4) 0.100(5) -0.033(3) -0.007(3) -0.016(3)
C41 0.035(3) 0.050(3) 0.042(3) 0.011(3) -0.017(2) -0.017(3)
C42 0.059(4) 0.124(6) 0.062(4) 0.022(4) -0.039(3) -0.048(4)
C43 0.046(3) 0.055(4) 0.061(4) 0.028(3) -0.020(3) -0.015(3)
C44 0.060(4) 0.075(4) 0.037(3) -0.014(3) -0.001(3) -0.034(3)
C45 0.032(2) 0.035(3) 0.020(2) -0.0045(18) 0.0038(18) -0.023(2)
C46 0.036(3) 0.033(3) 0.038(3) -0.001(2) -0.007(2) -0.023(2)
C47 0.032(3) 0.049(3) 0.040(3) -0.008(2) -0.001(2) -0.027(2)
C48 0.022(2) 0.042(3) 0.043(3) -0.013(2) 0.006(2) -0.016(2)
C49 0.031(2) 0.037(3) 0.027(2) -0.004(2) 0.0013(19) -0.020(2)
C50 0.030(2) 0.033(2) 0.020(2) -0.0059(18) -0.0036(18) -0.014(2)
C51 0.035(3) 0.037(3) 0.030(2) -0.011(2) -0.007(2) -0.019(2)
C52 0.031(3) 0.049(3) 0.034(3) -0.005(2) -0.012(2) -0.018(2)
C53 0.024(2) 0.035(3) 0.033(3) -0.003(2) -0.0102(19) -0.006(2)
C54 0.027(2) 0.031(2) 0.025(2) 0.0000(19) -0.0047(18) -0.014(2)
C55 0.050(3) 0.025(2) 0.041(3) 0.005(2) -0.006(2) -0.015(2)
C56 0.072(4) 0.028(3) 0.052(3) 0.006(2) -0.019(3) -0.029(3)
C57 0.053(3) 0.036(3) 0.026(2) 0.004(2) -0.005(2) -0.027(3)
C58 0.063(4) 0.070(4) 0.030(3) -0.008(3) 0.012(3) -0.032(3)
C59 0.069(4) 0.041(3) 0.033(3) -0.004(2) -0.014(3) -0.027(3)
C60 0.095(5) 0.058(4) 0.031(3) 0.011(3) -0.007(3) -0.039(4)
C61 0.033(3) 0.030(2) 0.032(3) -0.007(2) -0.007(2) -0.010(2)
C62 0.044(3) 0.038(3) 0.063(4) -0.021(3) -0.019(3) -0.008(2)
C63 0.035(3) 0.052(3) 0.023(2) -0.016(2) -0.004(2) -0.007(2)
C64 0.071(4) 0.052(3) 0.025(3) 0.000(2) -0.003(3) -0.026(3)
C65 0.037(3) 0.071(4) 0.036(3) -0.030(3) 0.003(2) -0.017(3)
C66 0.049(3) 0.076(4) 0.018(2) -0.007(3) -0.009(2) -0.012(3)
C67 0.037(3) 0.026(2) 0.021(2) -0.0019(18) -0.0081(19) -0.011(2)
C68 0.040(3) 0.028(2) 0.018(2) -0.0003(18) -0.0057(19) -0.013(2)
C69 0.046(3) 0.028(2) 0.022(2) 0.0028(19) -0.004(2) -0.020(2)
C70 0.052(3) 0.029(3) 0.028(2) 0.008(2) -0.016(2) -0.014(2)
C71 0.041(3) 0.031(3) 0.029(2) 0.005(2) -0.018(2) -0.016(2)
C72 0.030(2) 0.019(2) 0.025(2) -0.0062(17) -0.0034(18) -0.0024(18)
C73 0.034(3) 0.023(2) 0.033(3) -0.0105(19) -0.008(2) -0.008(2)
C74 0.051(3) 0.019(2) 0.040(3) -0.006(2) -0.006(2) -0.012(2)
C75 0.042(3) 0.020(2) 0.045(3) -0.001(2) -0.007(2) 0.001(2)
C76 0.030(2) 0.022(2) 0.037(3) -0.001(2) -0.008(2) 0.003(2)
C77 0.034(3) 0.031(2) 0.030(2) 0.0068(19) -0.010(2) -0.017(2)
C78 0.040(3) 0.046(3) 0.047(3) 0.012(3) -0.017(2) -0.021(3)
C79 0.054(3) 0.045(3) 0.024(2) -0.002(2) -0.006(2) -0.031(3)
C80 0.057(4) 0.090(5) 0.043(3) -0.042(3) 0.009(3) -0.022(3)
C81 0.094(5) 0.048(3) 0.040(3) -0.003(3) -0.018(3) -0.047(3)
C82 0.108(5) 0.064(4) 0.029(3) -0.014(3) 0.010(3) -0.056(4)
C83 0.024(2) 0.039(3) 0.031(3) 0.001(2) -0.0024(19) -0.011(2)
C84 0.022(2) 0.056(3) 0.039(3) -0.002(3) -0.005(2) 0.000(2)
C85 0.035(3) 0.041(3) 0.026(2) -0.014(2) -0.005(2) 0.001(2)
C86 0.035(3) 0.038(3) 0.027(2) -0.006(2) -0.007(2) -0.014(2)
C87 0.040(3) 0.110(6) 0.040(3) -0.040(4) 0.005(3) 0.000(3)
C88 0.080(5) 0.040(3) 0.056(4) -0.021(3) -0.026(3) -0.007(3)
C1S 0.182(6) 0.239(7) 0.175(6) 0.002(5) -0.076(5) -0.052(5)
C2S 0.182(6) 0.239(7) 0.175(6) 0.002(5) -0.076(5) -0.052(5)
C3S 0.182(6) 0.239(7) 0.175(6) 0.002(5) -0.076(5) -0.052(5)
C4S 0.182(6) 0.239(7) 0.175(6) 0.002(5) -0.076(5) -0.052(5)
C5S 0.182(6) 0.239(7) 0.175(6) 0.002(5) -0.076(5) -0.052(5)
C6S 0.182(6) 0.239(7) 0.175(6) 0.002(5) -0.076(5) -0.052(5)
C7S 0.182(6) 0.239(7) 0.175(6) 0.002(5) -0.076(5) -0.052(5)
C8S 0.056(3) 0.094(4) 0.069(3) -0.002(3) 0.012(2) 0.000(3)
C9S 0.056(3) 0.094(4) 0.069(3) -0.002(3) 0.012(2) 0.000(3)
C10S 0.039(6) 0.084(9) 0.063(8) -0.037(7) -0.007(5) -0.009(6)
C11S 0.056(3) 0.094(4) 0.069(3) -0.002(3) 0.012(2) 0.000(3)
C12S 0.056(3) 0.094(4) 0.069(3) -0.002(3) 0.012(2) 0.000(3)
C13S 0.056(3) 0.094(4) 0.069(3) -0.002(3) 0.012(2) 0.000(3)
C14S 0.077(10) 0.069(9) 0.102(12) -0.006(8) -0.028(8) -0.028(7)
C15S 0.056(3) 0.094(4) 0.069(3) -0.002(3) 0.012(2) 0.000(3)
C16S 0.056(3) 0.094(4) 0.069(3) -0.002(3) 0.012(2) 0.000(3)
C17S 0.056(11) 0.13(2) 0.050(11) -0.010(13) 0.001(9) -0.036(13)
C18S 0.14(3) 0.37(8) 0.15(3) 0.05(4) 0.02(2) -0.09(4)
C19S 0.048(10) 0.15(2) 0.083(14) -0.056(14) -0.008(9) -0.007(11)

loop_
_atom_type_symbol
_atom_type_description
_atom_type_scat_dispersion_real
_atom_type_scat_dispersion_imag
_atom_type_scat_source
C C 0.0033 0.0016 'International Tables Vol C Tables 4.2.6.8 and 6.1.1.4'
H H 0.0000 0.0000 'International Tables Vol C Tables 4.2.6.8 and 6.1.1.4'
N N 0.0061 0.0033 'International Tables Vol C Tables 4.2.6.8 and 6.1.1.4'
Si Si 0.0817 0.0704 'International Tables Vol C Tables 4.2.6.8 and 6.1.1.4'
P P 0.1023 0.0942 'International Tables Vol C Tables 4.2.6.8 and 6.1.1.4'
Sc Sc 0.2519 0.3716 'International Tables Vol C Tables 4.2.6.8 and 6.1.1.4'
Fe Fe 0.3463 0.8444 'International Tables Vol C Tables 4.2.6.8 and 6.1.1.4'

loop_
_geom_angle_atom_site_label_1
_geom_angle_atom_site_label_2
_geom_angle_atom_site_label_3
_geom_angle
_geom_angle_site_symmetry_1
_geom_angle_site_symmetry_3
N1 Sc1 N2 118.41(14) . .
N1 Sc1 C6 112.30(14) . .
N2 Sc1 C6 33.55(12) . .
N1 Sc1 C1 33.86(13) . .
N2 Sc1 C1 110.74(13) . .
C6 Sc1 C1 88.49(13) . .
N1 Sc1 P8 118.30(11) . .
N2 Sc1 P8 122.88(10) . .
C6 Sc1 P8 114.09(10) . .
C1 Sc1 P8 111.94(10) . .
N1 Sc1 P1 105.67(10) . .
N2 Sc1 P1 100.59(10) . .
C6 Sc1 P1 130.95(10) . .
C1 Sc1 P1 137.54(10) . .
P8 Sc1 P1 70.11(3) . .
N1 Sc1 Fe1 78.88(10) . .
N2 Sc1 Fe1 78.46(9) . .
C6 Sc1 Fe1 46.91(9) . .
C1 Sc1 Fe1 46.50(10) . .
P8 Sc1 Fe1 106.27(4) . .
P1 Sc1 Fe1 175.10(4) . .
N1 Sc1 C7 122.24(13) . .
N2 Sc1 C7 58.64(12) . .
C6 Sc1 C7 30.28(12) . .
C1 Sc1 C7 89.44(13) . .
P8 Sc1 C7 85.73(9) . .
P1 Sc1 C7 132.09(9) . .
Fe1 Sc1 C7 43.37(8) . .
N4 Sc2 N3 118.55(14) . .
N4 Sc2 C28 33.92(13) . .
N3 Sc2 C28 109.61(14) . .
N4 Sc2 C23 111.68(14) . .
N3 Sc2 C23 33.90(12) . .
C28 Sc2 C23 86.94(14) . .
N4 Sc2 P1 116.93(11) . .
N3 Sc2 P1 123.76(10) . .
C28 Sc2 P1 110.79(11) . .
C23 Sc2 P1 113.83(10) . .
N4 Sc2 P7 107.27(10) . .
N3 Sc2 P7 100.99(10) . .
C28 Sc2 P7 139.29(10) . .
C23 Sc2 P7 131.31(10) . .
P1 Sc2 P7 70.29(3) . .
N4 Sc2 Fe2 78.48(10) . .
N3 Sc2 Fe2 77.94(9) . .
C28 Sc2 Fe2 45.80(10) . .
C23 Sc2 Fe2 46.02(9) . .
P1 Sc2 Fe2 105.02(3) . .
P7 Sc2 Fe2 173.70(4) . .
N4 Sc2 C24 121.50(13) . .
N3 Sc2 C24 58.86(13) . .
C28 Sc2 C24 88.36(13) . .
C23 Sc2 C24 30.34(12) . .
P1 Sc2 C24 85.01(9) . .
P7 Sc2 C24 131.18(9) . .
Fe2 Sc2 C24 43.01(8) . .
N5 Sc3 N6 118.78(14) . .
N5 Sc3 C50 111.59(14) . .
N6 Sc3 C50 33.85(13) . .
N5 Sc3 C45 33.85(14) . .
N6 Sc3 C45 110.47(14) . .
C50 Sc3 C45 87.42(14) . .
N5 Sc3 P7 116.08(10) . .
N6 Sc3 P7 124.37(11) . .
C50 Sc3 P7 114.51(11) . .
C45 Sc3 P7 109.42(10) . .
N5 Sc3 P4 107.47(11) . .
N6 Sc3 P4 100.75(10) . .
C50 Sc3 P4 131.14(10) . .
C45 Sc3 P4 139.13(11) . .
P7 Sc3 P4 70.43(3) . .
N5 Sc3 Fe3 78.33(10) . .
N6 Sc3 Fe3 78.08(10) . .
C50 Sc3 Fe3 46.12(10) . .
C45 Sc3 Fe3 45.94(10) . .
P7 Sc3 Fe3 104.99(3) . .
P4 Sc3 Fe3 173.69(4) . .
N5 Sc3 C54 121.21(13) . .
N6 Sc3 C54 58.23(13) . .
C50 Sc3 C54 29.76(13) . .
C45 Sc3 C54 88.39(13) . .
P7 Sc3 C54 86.15(9) . .
P4 Sc3 C54 131.30(9) . .
Fe3 Sc3 C54 42.90(9) . .
N8 Sc4 N7 119.43(14) . .
N8 Sc4 C67 113.19(14) . .
N7 Sc4 C67 33.82(13) . .
N8 Sc4 C72 34.21(13) . .
N7 Sc4 C72 110.60(14) . .
C67 Sc4 C72 88.22(14) . .
N8 Sc4 P4 117.25(10) . .
N7 Sc4 P4 122.75(11) . .
C67 Sc4 P4 113.00(11) . .
C72 Sc4 P4 111.17(11) . .
N8 Sc4 P8 106.49(10) . .
N7 Sc4 P8 100.24(10) . .
C67 Sc4 P8 130.41(10) . .
C72 Sc4 P8 138.86(11) . .
P4 Sc4 P8 70.42(3) . .
N8 Sc4 Fe4 79.20(10) . .
N7 Sc4 Fe4 78.36(10) . .
C67 Sc4 Fe4 46.66(10) . .
C72 Sc4 Fe4 46.25(10) . .
P4 Sc4 Fe4 105.23(3) . .
P8 Sc4 Fe4 173.91(4) . .
N8 Sc4 C68 122.69(14) . .
N7 Sc4 C68 59.36(13) . .
C67 Sc4 C68 30.75(13) . .
C72 Sc4 C68 89.18(14) . .
P4 Sc4 C68 84.04(10) . .
P8 Sc4 C68 130.74(10) . .
Fe4 Sc4 C68 43.50(9) . .
P2 P1 P6 98.49(6) . .
P2 P1 Sc2 97.76(5) . .
P6 P1 Sc2 89.71(5) . .
P2 P1 Sc1 90.22(5) . .
P6 P1 Sc1 96.36(5) . .
Sc2 P1 Sc1 169.18(5) . .
P1 P2 P8 92.42(6) . .
P1 P2 P3 101.75(6) . .
P8 P2 P3 101.63(5) . .
P7 P3 P4 92.54(5) . .
P7 P3 P2 101.25(6) . .
P4 P3 P2 101.41(6) . .
P5 P4 P3 98.69(6) . .
P5 P4 Sc4 88.91(5) . .
P3 P4 Sc4 98.74(5) . .
P5 P4 Sc3 97.57(5) . .
P3 P4 Sc3 89.53(5) . .
Sc4 P4 Sc3 168.64(5) . .
P8 P5 P4 92.82(5) . .
P8 P5 P6 101.48(6) . .
P4 P5 P6 101.42(6) . .
P7 P6 P1 92.59(5) . .
P7 P6 P5 101.64(5) . .
P1 P6 P5 101.41(6) . .
P6 P7 P3 98.64(6) . .
P6 P7 Sc3 97.27(5) . .
P3 P7 Sc3 89.59(5) . .
P6 P7 Sc2 89.29(5) . .
P3 P7 Sc2 97.84(5) . .
Sc3 P7 Sc2 169.27(5) . .
P5 P8 P2 98.56(6) . .
P5 P8 Sc1 96.53(5) . .
P2 P8 Sc1 90.64(5) . .
P5 P8 Sc4 88.64(5) . .
P2 P8 Sc4 98.67(5) . .
Sc1 P8 Sc4 168.59(5) . .
C8 Fe1 C4 119.74(18) . .
C8 Fe1 C9 40.77(17) . .
C4 Fe1 C9 100.12(18) . .
C8 Fe1 C10 68.51(18) . .
C4 Fe1 C10 114.58(18) . .
C9 Fe1 C10 40.57(17) . .
C8 Fe1 C5 154.56(17) . .
C4 Fe1 C5 40.57(17) . .
C9 Fe1 C5 117.20(18) . .
C10 Fe1 C5 102.57(18) . .
C8 Fe1 C3 107.28(18) . .
C4 Fe1 C3 40.45(18) . .
C9 Fe1 C3 117.04(18) . .
C10 Fe1 C3 150.61(18) . .
C5 Fe1 C3 68.26(18) . .
C8 Fe1 C2 125.84(18) . .
C4 Fe1 C2 68.03(18) . .
C9 Fe1 C2 155.94(18) . .
C10 Fe1 C2 163.20(18) . .
C5 Fe1 C2 68.07(17) . .
C3 Fe1 C2 40.63(17) . .
C8 Fe1 C7 40.60(16) . .
C4 Fe1 C7 159.68(18) . .
C9 Fe1 C7 67.69(17) . .
C10 Fe1 C7 67.39(16) . .
C5 Fe1 C7 159.34(17) . .
C3 Fe1 C7 129.28(18) . .
C2 Fe1 C7 116.45(16) . .
C8 Fe1 C1 163.13(17) . .
C4 Fe1 C1 68.35(17) . .
C9 Fe1 C1 156.03(17) . .
C10 Fe1 C1 123.53(18) . .
C5 Fe1 C1 40.69(16) . .
C3 Fe1 C1 68.45(18) . .
C2 Fe1 C1 40.48(17) . .
C7 Fe1 C1 128.88(16) . .
C8 Fe1 C6 68.45(17) . .
C4 Fe1 C6 152.25(18) . .
C9 Fe1 C6 68.16(17) . .
C10 Fe1 C6 40.45(15) . .
C5 Fe1 C6 120.94(17) . .
C3 Fe1 C6 167.26(17) . .
C2 Fe1 C6 131.45(16) . .
C7 Fe1 C6 39.92(15) . .
C1 Fe1 C6 111.94(16) . .
C8 Fe1 Sc1 110.11(12) . .
C4 Fe1 Sc1 128.30(13) . .
C9 Fe1 Sc1 127.66(13) . .
C10 Fe1 Sc1 94.93(12) . .
C5 Fe1 Sc1 94.05(12) . .
C3 Fe1 Sc1 113.14(13) . .
C2 Fe1 Sc1 72.58(12) . .
C7 Fe1 Sc1 69.83(11) . .
C1 Fe1 Sc1 59.95(11) . .
C6 Fe1 Sc1 59.70(11) . .
C31 Fe2 C26 100.89(19) . .
C31 Fe2 C32 40.57(18) . .
C26 Fe2 C32 117.79(19) . .
C31 Fe2 C27 113.98(19) . .
C26 Fe2 C27 40.71(17) . .
C32 Fe2 C27 101.71(19) . .
C31 Fe2 C25 120.71(18) . .
C26 Fe2 C25 40.36(17) . .
C32 Fe2 C25 155.17(18) . .
C27 Fe2 C25 68.71(18) . .
C31 Fe2 C30 40.69(19) . .
C26 Fe2 C30 117.21(18) . .
C32 Fe2 C30 68.8(2) . .
C27 Fe2 C30 150.21(18) . .
C25 Fe2 C30 107.65(18) . .
C31 Fe2 C29 67.37(18) . .
C26 Fe2 C29 155.54(18) . .
C32 Fe2 C29 68.01(19) . .
C27 Fe2 C29 163.31(17) . .
C25 Fe2 C29 126.00(18) . .
C30 Fe2 C29 40.10(17) . .
C31 Fe2 C24 160.61(17) . .
C26 Fe2 C24 67.49(18) . .
C32 Fe2 C24 158.45(17) . .
C27 Fe2 C24 68.03(18) . .
C25 Fe2 C24 40.56(15) . .
C30 Fe2 C24 129.41(19) . .
C29 Fe2 C24 116.70(17) . .
C31 Fe2 C28 67.98(17) . .
C26 Fe2 C28 156.49(18) . .
C32 Fe2 C28 40.55(17) . .
C27 Fe2 C28 123.15(18) . .
C25 Fe2 C28 163.01(18) . .
C30 Fe2 C28 68.56(18) . .
C29 Fe2 C28 40.66(17) . .
C24 Fe2 C28 128.43(16) . .
C31 Fe2 C23 151.23(19) . .
C26 Fe2 C23 67.56(17) . .
C32 Fe2 C23 119.86(18) . .
C27 Fe2 C23 40.23(16) . .
C25 Fe2 C23 68.27(17) . .
C30 Fe2 C23 168.02(19) . .
C29 Fe2 C23 132.53(16) . .
C24 Fe2 C23 40.36(16) . .
C28 Fe2 C23 111.83(16) . .
C31 Fe2 Sc2 127.80(13) . .
C26 Fe2 Sc2 127.17(13) . .
C32 Fe2 Sc2 93.40(13) . .
C27 Fe2 Sc2 94.83(12) . .
C25 Fe2 Sc2 109.85(12) . .
C30 Fe2 Sc2 113.44(13) . .
C29 Fe2 Sc2 73.41(12) . .
C24 Fe2 Sc2 69.55(11) . .
C28 Fe2 Sc2 59.83(11) . .
C23 Fe2 Sc2 59.86(11) . .
C46 Fe3 C52 117.50(19) . .
C46 Fe3 C47 40.56(19) . .
C52 Fe3 C47 100.80(19) . .
C46 Fe3 C51 102.14(19) . .
C52 Fe3 C51 40.65(18) . .
C47 Fe3 C51 114.61(19) . .
C46 Fe3 C53 154.65(18) . .
C52 Fe3 C53 40.49(18) . .
C47 Fe3 C53 120.06(19) . .
C51 Fe3 C53 68.73(19) . .
C46 Fe3 C48 68.5(2) . .
C52 Fe3 C48 117.6(2) . .
C47 Fe3 C48 40.58(18) . .
C51 Fe3 C48 150.90(18) . .
C53 Fe3 C48 107.5(2) . .
C46 Fe3 C49 67.72(18) . .
C52 Fe3 C49 156.32(19) . .
C47 Fe3 C49 67.50(18) . .
C51 Fe3 C49 162.66(19) . .
C53 Fe3 C49 126.34(19) . .
C48 Fe3 C49 40.34(17) . .
C46 Fe3 C54 159.28(18) . .
C52 Fe3 C54 67.30(18) . .
C47 Fe3 C54 159.78(19) . .
C51 Fe3 C54 67.72(18) . .
C53 Fe3 C54 40.45(16) . .
C48 Fe3 C54 129.03(19) . .
C49 Fe3 C54 116.78(17) . .
C46 Fe3 C45 40.60(16) . .
C52 Fe3 C45 156.23(19) . .
C47 Fe3 C45 67.99(18) . .
C51 Fe3 C45 123.27(18) . .
C53 Fe3 C45 163.19(18) . .
C48 Fe3 C45 68.22(19) . .
C49 Fe3 C45 40.08(17) . .
C54 Fe3 C45 129.02(16) . .
C46 Fe3 C50 120.96(19) . .
C52 Fe3 C50 67.79(18) . .
C47 Fe3 C50 152.53(19) . .
C51 Fe3 C50 40.63(16) . .
C53 Fe3 C50 68.18(18) . .
C48 Fe3 C50 166.83(18) . .
C49 Fe3 C50 131.54(17) . .
C54 Fe3 C50 39.84(17) . .
C45 Fe3 C50 112.14(17) . .
C46 Fe3 Sc3 93.67(13) . .
C52 Fe3 Sc3 127.35(14) . .
C47 Fe3 Sc3 127.84(14) . .
C51 Fe3 Sc3 94.76(12) . .
C53 Fe3 Sc3 110.29(13) . .
C48 Fe3 Sc3 112.88(14) . .
C49 Fe3 Sc3 72.65(12) . .
C54 Fe3 Sc3 70.12(12) . .
C45 Fe3 Sc3 59.86(11) . .
C50 Fe3 Sc3 59.73(11) . .
C75 Fe4 C70 99.7(2) . .
C75 Fe4 C71 113.4(2) . .
C70 Fe4 C71 40.80(18) . .
C75 Fe4 C74 41.0(2) . .
C70 Fe4 C74 115.69(19) . .
C71 Fe4 C74 149.36(19) . .
C75 Fe4 C69 120.32(19) . .
C70 Fe4 C69 40.98(19) . .
C71 Fe4 C69 68.87(19) . .
C74 Fe4 C69 106.54(19) . .
C75 Fe4 C76 40.95(19) . .
C70 Fe4 C76 117.62(19) . .
C71 Fe4 C76 101.9(2) . .
C74 Fe4 C76 69.4(2) . .
C69 Fe4 C76 155.65(18) . .
C75 Fe4 C73 68.20(19) . .
C70 Fe4 C73 154.64(19) . .
C71 Fe4 C73 164.17(19) . .
C74 Fe4 C73 40.79(17) . .
C69 Fe4 C73 124.93(19) . .
C76 Fe4 C73 68.48(19) . .
C75 Fe4 C68 160.14(19) . .
C70 Fe4 C68 68.03(18) . .
C71 Fe4 C68 68.11(18) . .
C74 Fe4 C68 128.88(19) . .
C69 Fe4 C68 40.37(16) . .
C76 Fe4 C68 158.50(18) . .
C73 Fe4 C68 116.17(18) . .
C75 Fe4 C72 68.18(18) . .
C70 Fe4 C72 157.02(19) . .
C71 Fe4 C72 124.45(18) . .
C74 Fe4 C72 68.60(18) . .
C69 Fe4 C72 161.98(18) . .
C76 Fe4 C72 40.69(16) . .
C73 Fe4 C72 40.29(17) . .
C68 Fe4 C72 128.61(16) . .
C75 Fe4 C67 150.9(2) . .
C70 Fe4 C67 68.19(18) . .
C71 Fe4 C67 40.43(17) . .
C74 Fe4 C67 168.03(19) . .
C69 Fe4 C67 68.42(17) . .
C76 Fe4 C67 119.87(19) . .
C73 Fe4 C67 132.52(17) . .
C68 Fe4 C67 40.47(17) . .
C72 Fe4 C67 112.63(17) . .
C75 Fe4 Sc4 128.44(15) . .
C70 Fe4 Sc4 127.75(14) . .
C71 Fe4 Sc4 95.14(13) . .
C74 Fe4 Sc4 114.27(14) . .
C69 Fe4 Sc4 109.59(13) . .
C76 Fe4 Sc4 93.36(13) . .
C73 Fe4 Sc4 73.55(13) . .
C68 Fe4 Sc4 69.52(12) . .
C72 Fe4 Sc4 60.28(11) . .
C67 Fe4 Sc4 59.83(12) . .
N1 Si1 C12 112.2(2) . .
N1 Si1 C11 107.9(2) . .
C12 Si1 C11 108.2(3) . .
N1 Si1 C13 109.2(2) . .
C12 Si1 C13 109.3(2) . .
C11 Si1 C13 110.0(3) . .
N2 Si2 C18 106.66(18) . .
N2 Si2 C17 112.8(2) . .
C18 Si2 C17 105.7(2) . .
N2 Si2 C19 111.68(19) . .
C18 Si2 C19 111.1(2) . .
C17 Si2 C19 108.8(2) . .
N3 Si3 C33 106.71(19) . .
N3 Si3 C34 112.9(2) . .
C33 Si3 C34 106.9(2) . .
N3 Si3 C35 110.95(19) . .
C33 Si3 C35 110.7(2) . .
C34 Si3 C35 108.7(2) . .
N4 Si4 C39 107.6(2) . .
N4 Si4 C40 111.4(2) . .
C39 Si4 C40 109.4(3) . .
N4 Si4 C41 110.6(2) . .
C39 Si4 C41 109.2(2) . .
C40 Si4 C41 108.6(3) . .
N5 Si5 C55 107.4(2) . .
N5 Si5 C56 112.1(2) . .
C55 Si5 C56 107.9(2) . .
N5 Si5 C57 110.2(2) . .
C55 Si5 C57 110.4(2) . .
C56 Si5 C57 108.6(2) . .
N6 Si6 C61 106.65(19) . .
N6 Si6 C62 113.1(2) . .
C61 Si6 C62 106.1(2) . .
N6 Si6 C63 110.5(2) . .
C61 Si6 C63 111.8(2) . .
C62 Si6 C63 108.7(2) . .
N7 Si7 C78 113.0(2) . .
N7 Si7 C77 106.44(19) . .
C78 Si7 C77 108.3(2) . .
N7 Si7 C79 110.2(2) . .
C78 Si7 C79 107.7(2) . .
C77 Si7 C79 111.3(2) . .
N8 Si8 C83 107.06(19) . .
N8 Si8 C84 112.7(2) . .
C83 Si8 C84 107.5(2) . .
N8 Si8 C85 110.8(2) . .
C83 Si8 C85 109.7(2) . .
C84 Si8 C85 109.0(2) . .
C1 N1 Si1 122.5(3) . .
C1 N1 Sc1 92.2(2) . .
Si1 N1 Sc1 144.6(2) . .
C6 N2 Si2 124.2(3) . .
C6 N2 Sc1 91.4(2) . .
Si2 N2 Sc1 137.07(19) . .
C23 N3 Si3 121.3(3) . .
C23 N3 Sc2 91.7(2) . .
Si3 N3 Sc2 141.14(19) . .
C28 N4 Si4 122.9(3) . .
C28 N4 Sc2 92.7(2) . .
Si4 N4 Sc2 143.0(2) . .
C45 N5 Si5 123.1(3) . .
C45 N5 Sc3 92.7(2) . .
Si5 N5 Sc3 143.0(2) . .
C50 N6 Si6 122.3(3) . .
C50 N6 Sc3 91.8(2) . .
Si6 N6 Sc3 142.5(2) . .
C67 N7 Si7 122.6(3) . .
C67 N7 Sc4 91.3(2) . .
Si7 N7 Sc4 141.4(2) . .
C72 N8 Si8 123.0(3) . .
C72 N8 Sc4 91.9(2) . .
Si8 N8 Sc4 144.0(2) . .
N1 C1 C2 124.9(4) . .
N1 C1 C5 129.2(4) . .
C2 C1 C5 105.6(4) . .
N1 C1 Fe1 124.1(3) . .
C2 C1 Fe1 68.3(2) . .
C5 C1 Fe1 67.4(2) . .
N1 C1 Sc1 53.95(19) . .
C2 C1 Sc1 91.4(2) . .
C5 C1 Sc1 126.7(3) . .
Fe1 C1 Sc1 73.55(12) . .
C3 C2 C1 108.9(4) . .
C3 C2 Fe1 68.9(2) . .
C1 C2 Fe1 71.3(2) . .
C3 C2 H2A 125.6 . .
C1 C2 H2A 125.6 . .
Fe1 C2 H2A 125.6 . .
C4 C3 C2 107.9(4) . .
C4 C3 Fe1 69.5(2) . .
C2 C3 Fe1 70.4(2) . .
C4 C3 H3A 126.0 . .
C2 C3 H3A 126.0 . .
Fe1 C3 H3A 126.0 . .
C3 C4 C5 108.5(4) . .
C3 C4 Fe1 70.0(2) . .
C5 C4 Fe1 69.9(2) . .
C3 C4 H4A 125.7 . .
C5 C4 H4A 125.7 . .
Fe1 C4 H4A 125.7 . .
C4 C5 C1 109.0(4) . .
C4 C5 Fe1 69.5(2) . .
C1 C5 Fe1 71.9(2) . .
C4 C5 H5A 125.5 . .
C1 C5 H5A 125.5 . .
Fe1 C5 H5A 125.5 . .
N2 C6 C7 124.4(4) . .
N2 C6 C10 129.9(4) . .
C7 C6 C10 105.4(4) . .
N2 C6 Fe1 123.7(3) . .
C7 C6 Fe1 68.5(2) . .
C10 C6 Fe1 66.9(2) . .
N2 C6 Sc1 55.09(19) . .
C7 C6 Sc1 87.9(2) . .
C10 C6 Sc1 128.9(3) . .
Fe1 C6 Sc1 73.40(12) . .
C8 C7 C6 109.4(4) . .
C8 C7 Fe1 67.7(2) . .
C6 C7 Fe1 71.6(2) . .
C8 C7 Sc1 133.9(3) . .
C6 C7 Sc1 61.8(2) . .
Fe1 C7 Sc1 66.80(11) . .
C8 C7 H7A 125.3 . .
C6 C7 H7A 125.3 . .
Fe1 C7 H7A 125.3 . .
Sc1 C7 H7A 77.8 . .
C9 C8 C7 107.7(4) . .
C9 C8 Fe1 70.1(2) . .
C7 C8 Fe1 71.7(2) . .
C9 C8 H8A 126.1 . .
C7 C8 H8A 126.1 . .
Fe1 C8 H8A 126.1 . .
C10 C9 C8 108.0(4) . .
C10 C9 Fe1 69.9(2) . .
C8 C9 Fe1 69.1(2) . .
C10 C9 H9A 126.0 . .
C8 C9 H9A 126.0 . .
Fe1 C9 H9A 126.0 . .
C9 C10 C6 109.4(4) . .
C9 C10 Fe1 69.6(2) . .
C6 C10 Fe1 72.7(2) . .
C9 C10 H10A 125.3 . .
C6 C10 H10A 125.3 . .
Fe1 C10 H10A 125.3 . .
Si1 C11 H11A 109.5 . .
Si1 C11 H11B 109.5 . .
H11A C11 H11B 109.5 . .
Si1 C11 H11C 109.5 . .
H11A C11 H11C 109.5 . .
H11B C11 H11C 109.5 . .
Si1 C12 H12A 109.5 . .
Si1 C12 H12B 109.5 . .
H12A C12 H12B 109.5 . .
Si1 C12 H12C 109.5 . .
H12A C12 H12C 109.5 . .
H12B C12 H12C 109.5 . .
C14 C13 C15 109.2(5) . .
C14 C13 C16 107.9(5) . .
C15 C13 C16 110.3(5) . .
C14 C13 Si1 110.4(3) . .
C15 C13 Si1 110.3(4) . .
C16 C13 Si1 108.7(4) . .
C13 C14 H14A 109.5 . .
C13 C14 H14B 109.5 . .
H14A C14 H14B 109.5 . .
C13 C14 H14C 109.5 . .
H14A C14 H14C 109.5 . .
H14B C14 H14C 109.5 . .
C13 C15 H15A 109.5 . .
C13 C15 H15B 109.5 . .
H15A C15 H15B 109.5 . .
C13 C15 H15C 109.5 . .
H15A C15 H15C 109.5 . .
H15B C15 H15C 109.5 . .
C13 C16 H16A 109.5 . .
C13 C16 H16B 109.5 . .
H16A C16 H16B 109.5 . .
C13 C16 H16C 109.5 . .
H16A C16 H16C 109.5 . .
H16B C16 H16C 109.5 . .
Si2 C17 H17A 109.5 . .
Si2 C17 H17B 109.5 . .
H17A C17 H17B 109.5 . .
Si2 C17 H17C 109.5 . .
H17A C17 H17C 109.5 . .
H17B C17 H17C 109.5 . .
Si2 C18 H18A 109.5 . .
Si2 C18 H18B 109.5 . .
H18A C18 H18B 109.5 . .
Si2 C18 H18C 109.5 . .
H18A C18 H18C 109.5 . .
H18B C18 H18C 109.5 . .
C20 C19 C22 111.1(5) . .
C20 C19 C21 108.1(5) . .
C22 C19 C21 107.9(5) . .
C20 C19 Si2 110.0(3) . .
C22 C19 Si2 108.9(3) . .
C21 C19 Si2 110.9(4) . .
C19 C20 H20A 109.5 . .
C19 C20 H20B 109.5 . .
H20A C20 H20B 109.5 . .
C19 C20 H20C 109.5 . .
H20A C20 H20C 109.5 . .
H20B C20 H20C 109.5 . .
C19 C21 H21A 109.5 . .
C19 C21 H21B 109.5 . .
H21A C21 H21B 109.5 . .
C19 C21 H21C 109.5 . .
H21A C21 H21C 109.5 . .
H21B C21 H21C 109.5 . .
C19 C22 H22A 109.5 . .
C19 C22 H22B 109.5 . .
H22A C22 H22B 109.5 . .
C19 C22 H22C 109.5 . .
H22A C22 H22C 109.5 . .
H22B C22 H22C 109.5 . .
N3 C23 C27 129.7(4) . .
N3 C23 C24 123.2(4) . .
C27 C23 C24 106.8(4) . .
N3 C23 Fe2 123.8(3) . .
C27 C23 Fe2 67.5(2) . .
C24 C23 Fe2 68.8(2) . .
N3 C23 Sc2 54.40(19) . .
C27 C23 Sc2 129.7(3) . .
C24 C23 Sc2 87.4(2) . .
Fe2 C23 Sc2 74.12(13) . .
C25 C24 C23 108.3(4) . .
C25 C24 Fe2 68.4(2) . .
C23 C24 Fe2 70.8(2) . .
C25 C24 Sc2 135.3(3) . .
C23 C24 Sc2 62.3(2) . .
Fe2 C24 Sc2 67.43(11) . .
C25 C24 H24A 125.8 . .
C23 C24 H24A 125.8 . .
Fe2 C24 H24A 125.8 . .
Sc2 C24 H24A 77.4 . .
C26 C25 C24 107.3(4) . .
C26 C25 Fe2 69.4(2) . .
C24 C25 Fe2 71.0(2) . .
C26 C25 H25A 126.3 . .
C24 C25 H25A 126.3 . .
Fe2 C25 H25A 126.3 . .
C25 C26 C27 109.5(4) . .
C25 C26 Fe2 70.2(2) . .
C27 C26 Fe2 70.0(2) . .
C25 C26 H26A 125.2 . .
C27 C26 H26A 125.2 . .
Fe2 C26 H26A 125.2 . .
C26 C27 C23 108.0(4) . .
C26 C27 Fe2 69.3(3) . .
C23 C27 Fe2 72.3(2) . .
C26 C27 H27A 126.0 . .
C23 C27 H27A 126.0 . .
Fe2 C27 H27A 126.0 . .
N4 C28 C32 129.5(4) . .
N4 C28 C29 124.4(4) . .
C32 C28 C29 105.9(4) . .
N4 C28 Fe2 124.9(3) . .
C32 C28 Fe2 67.6(2) . .
C29 C28 Fe2 68.9(2) . .
N4 C28 Sc2 53.38(19) . .
C32 C28 Sc2 126.6(3) . .
C29 C28 Sc2 93.2(3) . .
Fe2 C28 Sc2 74.38(12) . .
C30 C29 C28 109.2(4) . .
C30 C29 Fe2 68.9(3) . .
C28 C29 Fe2 70.5(2) . .
C30 C29 H29A 125.4 . .
C28 C29 H29A 125.4 . .
Fe2 C29 H29A 125.4 . .
C29 C30 C31 107.1(4) . .
C29 C30 Fe2 71.0(3) . .
C31 C30 Fe2 69.0(3) . .
C29 C30 H30A 126.5 . .
C31 C30 H30A 126.5 . .
Fe2 C30 H30A 126.5 . .
C32 C31 C30 109.4(4) . .
C32 C31 Fe2 70.1(3) . .
C30 C31 Fe2 70.4(3) . .
C32 C31 H31A 125.3 . .
C30 C31 H31A 125.3 . .
Fe2 C31 H31A 125.3 . .
C31 C32 C28 108.4(4) . .
C31 C32 Fe2 69.3(3) . .
C28 C32 Fe2 71.9(2) . .
C31 C32 H32A 125.8 . .
C28 C32 H32A 125.8 . .
Fe2 C32 H32A 125.8 . .
Si3 C33 H33A 109.5 . .
Si3 C33 H33B 109.5 . .
H33A C33 H33B 109.5 . .
Si3 C33 H33C 109.5 . .
H33A C33 H33C 109.5 . .
H33B C33 H33C 109.5 . .
Si3 C34 H34A 109.5 . .
Si3 C34 H34B 109.5 . .
H34A C34 H34B 109.5 . .
Si3 C34 H34C 109.5 . .
H34A C34 H34C 109.5 . .
H34B C34 H34C 109.5 . .
C38 C35 C37 109.6(4) . .
C38 C35 C36 108.8(4) . .
C37 C35 C36 108.8(4) . .
C38 C35 Si3 109.3(3) . .
C37 C35 Si3 109.4(3) . .
C36 C35 Si3 110.8(3) . .
C35 C36 H36A 109.5 . .
C35 C36 H36B 109.5 . .
H36A C36 H36B 109.5 . .
C35 C36 H36C 109.5 . .
H36A C36 H36C 109.5 . .
H36B C36 H36C 109.5 . .
C35 C37 H37A 109.5 . .
C35 C37 H37B 109.5 . .
H37A C37 H37B 109.5 . .
C35 C37 H37C 109.5 . .
H37A C37 H37C 109.5 . .
H37B C37 H37C 109.5 . .
C35 C38 H38A 109.5 . .
C35 C38 H38B 109.5 . .
H38A C38 H38B 109.5 . .
C35 C38 H38C 109.5 . .
H38A C38 H38C 109.5 . .
H38B C38 H38C 109.5 . .
Si4 C39 H39A 109.5 . .
Si4 C39 H39B 109.5 . .
H39A C39 H39B 109.5 . .
Si4 C39 H39C 109.5 . .
H39A C39 H39C 109.5 . .
H39B C39 H39C 109.5 . .
Si4 C40 H40A 109.5 . .
Si4 C40 H40B 109.5 . .
H40A C40 H40B 109.5 . .
Si4 C40 H40C 109.5 . .
H40A C40 H40C 109.5 . .
H40B C40 H40C 109.5 . .
C44 C41 C43 109.4(5) . .
C44 C41 C42 109.7(5) . .
C43 C41 C42 108.6(5) . .
C44 C41 Si4 109.7(3) . .
C43 C41 Si4 108.9(4) . .
C42 C41 Si4 110.4(4) . .
C41 C42 H42A 109.5 . .
C41 C42 H42B 109.5 . .
H42A C42 H42B 109.5 . .
C41 C42 H42C 109.5 . .
H42A C42 H42C 109.5 . .
H42B C42 H42C 109.5 . .
C41 C43 H43A 109.5 . .
C41 C43 H43B 109.5 . .
H43A C43 H43B 109.5 . .
C41 C43 H43C 109.5 . .
H43A C43 H43C 109.5 . .
H43B C43 H43C 109.5 . .
C41 C44 H44A 109.5 . .
C41 C44 H44B 109.5 . .
H44A C44 H44B 109.5 . .
C41 C44 H44C 109.5 . .
H44A C44 H44C 109.5 . .
H44B C44 H44C 109.5 . .
N5 C45 C49 124.9(4) . .
N5 C45 C46 128.9(4) . .
C49 C45 C46 106.0(4) . .
N5 C45 Fe3 124.2(3) . .
C49 C45 Fe3 69.0(2) . .
C46 C45 Fe3 67.1(3) . .
N5 C45 Sc3 53.40(19) . .
C49 C45 Sc3 92.4(3) . .
C46 C45 Sc3 126.6(3) . .
Fe3 C45 Sc3 74.20(13) . .
C47 C46 C45 108.8(4) . .
C47 C46 Fe3 69.9(3) . .
C45 C46 Fe3 72.3(3) . .
C47 C46 H46A 125.6 . .
C45 C46 H46A 125.6 . .
Fe3 C46 H46A 125.6 . .
C46 C47 C48 108.8(4) . .
C46 C47 Fe3 69.5(3) . .
C48 C47 Fe3 70.4(3) . .
C46 C47 H47A 125.6 . .
C48 C47 H47A 125.6 . .
Fe3 C47 H47A 125.6 . .
C47 C48 C49 107.0(4) . .
C47 C48 Fe3 69.0(3) . .
C49 C48 Fe3 70.6(3) . .
C47 C48 H48A 126.5 . .
C49 C48 H48A 126.5 . .
Fe3 C48 H48A 126.5 . .
C48 C49 C45 109.4(4) . .
C48 C49 Fe3 69.0(3) . .
C45 C49 Fe3 70.9(2) . .
C48 C49 H49A 125.3 . .
C45 C49 H49A 125.3 . .
Fe3 C49 H49A 125.3 . .
N6 C50 C54 124.0(4) . .
N6 C50 C51 129.5(4) . .
C54 C50 C51 106.3(4) . .
N6 C50 Fe3 124.0(3) . .
C54 C50 Fe3 69.0(2) . .
C51 C50 Fe3 67.1(2) . .
N6 C50 Sc3 54.37(19) . .
C54 C50 Sc3 88.8(3) . .
C51 C50 Sc3 128.8(3) . .
Fe3 C50 Sc3 74.15(13) . .
C52 C51 C50 108.0(4) . .
C52 C51 Fe3 69.5(3) . .
C50 C51 Fe3 72.3(2) . .
C52 C51 H51A 125.9 . .
C50 C51 H51A 125.9 . .
Fe3 C51 H51A 125.9 . .
C53 C52 C51 109.2(4) . .
C53 C52 Fe3 70.0(3) . .
C51 C52 Fe3 69.8(3) . .
C53 C52 H52A 125.4 . .
C51 C52 H52A 125.4 . .
Fe3 C52 H52A 125.4 . .
C52 C53 C54 107.1(4) . .
C52 C53 Fe3 69.5(3) . .
C54 C53 Fe3 71.3(2) . .
C52 C53 H53A 126.4 . .
C54 C53 H53A 126.4 . .
Fe3 C53 H53A 126.4 . .
C53 C54 C50 109.3(4) . .
C53 C54 Fe3 68.3(3) . .
C50 C54 Fe3 71.1(2) . .
C53 C54 Sc3 134.7(3) . .
C50 C54 Sc3 61.5(2) . .
Fe3 C54 Sc3 66.98(12) . .
C53 C54 H54A 125.4 . .
C50 C54 H54A 125.4 . .
Fe3 C54 H54A 125.4 . .
Sc3 C54 H54A 77.8 . .
Si5 C55 H55A 109.5 . .
Si5 C55 H55B 109.5 . .
H55A C55 H55B 109.5 . .
Si5 C55 H55C 109.5 . .
H55A C55 H55C 109.5 . .
H55B C55 H55C 109.5 . .
Si5 C56 H56A 109.5 . .
Si5 C56 H56B 109.5 . .
H56A C56 H56B 109.5 . .
Si5 C56 H56C 109.5 . .
H56A C56 H56C 109.5 . .
H56B C56 H56C 109.5 . .
C59 C57 C60 109.0(4) . .
C59 C57 C58 109.2(4) . .
C60 C57 C58 108.8(4) . .
C59 C57 Si5 109.9(3) . .
C60 C57 Si5 111.2(4) . .
C58 C57 Si5 108.6(3) . .
C57 C58 H58A 109.5 . .
C57 C58 H58B 109.5 . .
H58A C58 H58B 109.5 . .
C57 C58 H58C 109.5 . .
H58A C58 H58C 109.5 . .
H58B C58 H58C 109.5 . .
C57 C59 H59A 109.5 . .
C57 C59 H59B 109.5 . .
H59A C59 H59B 109.5 . .
C57 C59 H59C 109.5 . .
H59A C59 H59C 109.5 . .
H59B C59 H59C 109.5 . .
C57 C60 H60A 109.5 . .
C57 C60 H60B 109.5 . .
H60A C60 H60B 109.5 . .
C57 C60 H60C 109.5 . .
H60A C60 H60C 109.5 . .
H60B C60 H60C 109.5 . .
Si6 C61 H61A 109.5 . .
Si6 C61 H61B 109.5 . .
H61A C61 H61B 109.5 . .
Si6 C61 H61C 109.5 . .
H61A C61 H61C 109.5 . .
H61B C61 H61C 109.5 . .
Si6 C62 H62A 109.5 . .
Si6 C62 H62B 109.5 . .
H62A C62 H62B 109.5 . .
Si6 C62 H62C 109.5 . .
H62A C62 H62C 109.5 . .
H62B C62 H62C 109.5 . .
C65 C63 C64 108.6(4) . .
C65 C63 C66 108.9(4) . .
C64 C63 C66 108.5(4) . .
C65 C63 Si6 110.5(4) . .
C64 C63 Si6 110.4(3) . .
C66 C63 Si6 109.9(3) . .
C63 C64 H64A 109.5 . .
C63 C64 H64B 109.5 . .
H64A C64 H64B 109.5 . .
C63 C64 H64C 109.5 . .
H64A C64 H64C 109.5 . .
H64B C64 H64C 109.5 . .
C63 C65 H65A 109.5 . .
C63 C65 H65B 109.5 . .
H65A C65 H65B 109.5 . .
C63 C65 H65C 109.5 . .
H65A C65 H65C 109.5 . .
H65B C65 H65C 109.5 . .
C63 C66 H66A 109.5 . .
C63 C66 H66B 109.5 . .
H66A C66 H66B 109.5 . .
C63 C66 H66C 109.5 . .
H66A C66 H66C 109.5 . .
H66B C66 H66C 109.5 . .
N7 C67 C71 129.7(4) . .
N7 C67 C68 123.8(4) . .
C71 C67 C68 106.1(4) . .
N7 C67 Fe4 123.4(3) . .
C71 C67 Fe4 66.9(2) . .
C68 C67 Fe4 68.7(2) . .
N7 C67 Sc4 54.92(19) . .
C71 C67 Sc4 129.1(3) . .
C68 C67 Sc4 87.0(2) . .
Fe4 C67 Sc4 73.52(13) . .
C69 C68 C67 108.7(4) . .
C69 C68 Fe4 68.3(3) . .
C67 C68 Fe4 70.9(3) . .
C69 C68 Sc4 134.7(3) . .
C67 C68 Sc4 62.2(2) . .
Fe4 C68 Sc4 66.98(12) . .
C69 C68 H68A 125.6 . .
C67 C68 H68A 125.6 . .
Fe4 C68 H68A 125.6 . .
Sc4 C68 H68A 77.5 . .
C68 C69 C70 107.7(4) . .
C68 C69 Fe4 71.4(2) . .
C70 C69 Fe4 69.0(3) . .
C68 C69 H69A 126.1 . .
C70 C69 H69A 126.1 . .
Fe4 C69 H69A 126.1 . .
C71 C70 C69 108.4(4) . .
C71 C70 Fe4 69.8(3) . .
C69 C70 Fe4 70.0(3) . .
C71 C70 H70A 125.8 . .
C69 C70 H70A 125.8 . .
Fe4 C70 H70A 125.8 . .
C70 C71 C67 109.1(4) . .
C70 C71 Fe4 69.4(3) . .
C67 C71 Fe4 72.7(2) . .
C70 C71 H71A 125.5 . .
C67 C71 H71A 125.5 . .
Fe4 C71 H71A 125.5 . .
N8 C72 C73 124.5(4) . .
N8 C72 C76 128.1(4) . .
C73 C72 C76 107.1(4) . .
N8 C72 Fe4 124.4(3) . .
C73 C72 Fe4 68.8(2) . .
C76 C72 Fe4 67.6(2) . .
N8 C72 Sc4 53.86(19) . .
C73 C72 Sc4 92.8(3) . .
C76 C72 Sc4 124.9(3) . .
Fe4 C72 Sc4 73.48(12) . .
C74 C73 C72 108.9(4) . .
C74 C73 Fe4 68.5(3) . .
C72 C73 Fe4 70.9(2) . .
C74 C73 H73A 125.6 . .
C72 C73 H73A 125.6 . .
Fe4 C73 H73A 125.6 . .
C75 C74 C73 106.8(4) . .
C75 C74 Fe4 68.6(3) . .
C73 C74 Fe4 70.7(2) . .
C75 C74 H74A 126.6 . .
C73 C74 H74A 126.6 . .
Fe4 C74 H74A 126.6 . .
C76 C75 C74 109.6(4) . .
C76 C75 Fe4 70.5(3) . .
C74 C75 Fe4 70.3(3) . .
C76 C75 H75A 125.2 . .
C74 C75 H75A 125.2 . .
Fe4 C75 H75A 125.2 . .
C75 C76 C72 107.5(4) . .
C75 C76 Fe4 68.6(3) . .
C72 C76 Fe4 71.7(2) . .
C75 C76 H76A 126.2 . .
C72 C76 H76A 126.2 . .
Fe4 C76 H76A 126.2 . .
Si7 C77 H77A 109.5 . .
Si7 C77 H77B 109.5 . .
H77A C77 H77B 109.5 . .
Si7 C77 H77C 109.5 . .
H77A C77 H77C 109.5 . .
H77B C77 H77C 109.5 . .
Si7 C78 H78A 109.5 . .
Si7 C78 H78B 109.5 . .
H78A C78 H78B 109.5 . .
Si7 C78 H78C 109.5 . .
H78A C78 H78C 109.5 . .
H78B C78 H78C 109.5 . .
C81 C79 C80 108.9(5) . .
C81 C79 C82 108.2(4) . .
C80 C79 C82 109.4(5) . .
C81 C79 Si7 110.7(4) . .
C80 C79 Si7 110.3(3) . .
C82 C79 Si7 109.3(4) . .
C79 C80 H80A 109.5 . .
C79 C80 H80B 109.5 . .
H80A C80 H80B 109.5 . .
C79 C80 H80C 109.5 . .
H80A C80 H80C 109.5 . .
H80B C80 H80C 109.5 . .
C79 C81 H81A 109.5 . .
C79 C81 H81B 109.5 . .
H81A C81 H81B 109.5 . .
C79 C81 H81C 109.5 . .
H81A C81 H81C 109.5 . .
H81B C81 H81C 109.5 . .
C79 C82 H82A 109.5 . .
C79 C82 H82B 109.5 . .
H82A C82 H82B 109.5 . .
C79 C82 H82C 109.5 . .
H82A C82 H82C 109.5 . .
H82B C82 H82C 109.5 . .
Si8 C83 H83A 109.5 . .
Si8 C83 H83B 109.5 . .
H83A C83 H83B 109.5 . .
Si8 C83 H83C 109.5 . .
H83A C83 H83C 109.5 . .
H83B C83 H83C 109.5 . .
Si8 C84 H84A 109.5 . .
Si8 C84 H84B 109.5 . .
H84A C84 H84B 109.5 . .
Si8 C84 H84C 109.5 . .
H84A C84 H84C 109.5 . .
H84B C84 H84C 109.5 . .
C86 C85 C87 108.5(4) . .
C86 C85 C88 107.7(4) . .
C87 C85 C88 111.1(5) . .
C86 C85 Si8 109.7(3) . .
C87 C85 Si8 110.4(4) . .
C88 C85 Si8 109.3(3) . .
C85 C86 H86A 109.5 . .
C85 C86 H86B 109.5 . .
H86A C86 H86B 109.5 . .
C85 C86 H86C 109.5 . .
H86A C86 H86C 109.5 . .
H86B C86 H86C 109.5 . .
C85 C87 H87A 109.5 . .
C85 C87 H87B 109.5 . .
H87A C87 H87B 109.5 . .
C85 C87 H87C 109.5 . .
H87A C87 H87C 109.5 . .
H87B C87 H87C 109.5 . .
C85 C88 H88A 109.5 . .
C85 C88 H88B 109.5 . .
H88A C88 H88B 109.5 . .
C85 C88 H88C 109.5 . .
H88A C88 H88C 109.5 . .
H88B C88 H88C 109.5 . .
C2S C1S C6S 120.0 . .
C2S C1S C7S 130.7(11) . .
C6S C1S C7S 106.7(11) . .
C1S C2S C3S 120.0 . .
C4S C3S C2S 120.0 . .
C3S C4S C5S 120.0 . .
C4S C5S C6S 120.0 . .
C5S C6S C1S 120.0 . .
C1S C7S H91A 109.5 . .
C1S C7S H91B 109.5 . .
H91A C7S H91B 109.5 . .
C1S C7S H91C 109.5 . .
H91A C7S H91C 109.5 . .
H91B C7S H91C 109.5 . .
C15S C8S C10S 167.3(15) 2_756 .
C15S C8S C13S 45.3(13) 2_756 2_756
C10S C8S C13S 124.5(14) . 2_756
C15S C8S C14S 62.0(13) 2_756 1_655
C10S C8S C14S 128.9(11) . 1_655
C13S C8S C14S 106.5(13) 2_756 1_655
C15S C8S C16S 126.9(15) 2_756 2_756
C10S C8S C16S 41.7(10) . 2_756
C13S C8S C16S 83.0(12) 2_756 2_756
C14S C8S C16S 170.1(11) 1_655 2_756
C17S C9S C12S 160.5(17) . .
C17S C9S C16S 118.3(17) . .
C12S C9S C16S 42.7(11) . .
C17S C9S C13S 36.9(15) . .
C12S C9S C13S 124.8(12) . .
C16S C9S C13S 82.1(11) . .
C17S C9S C18S 26.2(17) . .
C12S C9S C18S 171.7(17) . .
C16S C9S C18S 144.5(17) . .
C13S C9S C18S 62.8(15) . .
C8S C10S C11S 134.9(15) . 2_756
C12S C11S C10S 104.0(15) . 2_756
C9S C12S C11S 130.7(16) . .
C8S C13S C9S 100.7(14) 2_756 .
C8S C14S H94A 109.5 1_455 .
C8S C14S H94B 109.5 1_455 .
H94A C14S H94B 109.5 . .
C8S C14S H94C 109.5 1_455 .
H94A C14S H94C 109.5 . .
H94B C14S H94C 109.5 . .
C8S C15S C19S 130(2) 2_756 .
C9S C16S C8S 94.1(13) . 2_756
C18S C17S C9S 119(4) . .
C18S C17S C19S 98(4) . .
C9S C17S C19S 143(3) . .
C17S C18S C19S 50(3) . .
C17S C18S C9S 35(3) . .
C19S C18S C9S 85(2) . .
C17S C18S H98A 109.5 . .
C19S C18S H98A 87.8 . .
C9S C18S H98A 117.4 . .
C17S C18S H98B 109.5 . .
C19S C18S H98B 158.2 . .
C9S C18S H98B 75.4 . .
H98A C18S H98B 109.5 . .
C17S C18S H98C 109.5 . .
C19S C18S H98C 75.3 . .
C9S C18S H98C 128.0 . .
H98A C18S H98C 109.5 . .
H98B C18S H98C 109.5 . .
C15S C19S C17S 106(2) . .
C15S C19S C18S 138(3) . .
C17S C19S C18S 32(2) . .

loop_
_geom_bond_atom_site_label_1
_geom_bond_atom_site_label_2
_geom_bond_distance
_geom_bond_site_symmetry_2
Sc1 N1 2.039(3) .
Sc1 N2 2.064(3) .
Sc1 C6 2.516(4) .
Sc1 C1 2.521(4) .
Sc1 P8 2.7623(13) .
Sc1 P1 2.7793(13) .
Sc1 Fe1 2.7926(10) .
Sc1 C7 2.852(4) .
Sc2 N4 2.037(3) .
Sc2 N3 2.065(3) .
Sc2 C28 2.535(4) .
Sc2 C23 2.539(4) .
Sc2 P1 2.7600(13) .
Sc2 P7 2.7766(13) .
Sc2 Fe2 2.8236(11) .
Sc2 C24 2.865(4) .
Sc3 N5 2.033(3) .
Sc3 N6 2.055(3) .
Sc3 C50 2.527(4) .
Sc3 C45 2.529(4) .
Sc3 P7 2.7647(14) .
Sc3 P4 2.7659(13) .
Sc3 Fe3 2.8142(11) .
Sc3 C54 2.876(4) .
Sc4 N8 2.043(3) .
Sc4 N7 2.059(3) .
Sc4 C67 2.516(4) .
Sc4 C72 2.528(4) .
Sc4 P4 2.7599(14) .
Sc4 P8 2.7710(13) .
Sc4 Fe4 2.7905(10) .
Sc4 C68 2.840(4) .
P1 P2 2.2039(15) .
P1 P6 2.2045(14) .
P2 P8 2.2051(15) .
P2 P3 2.3079(14) .
P3 P7 2.2062(15) .
P3 P4 2.2073(15) .
P4 P5 2.2018(15) .
P5 P8 2.2010(14) .
P5 P6 2.3087(15) .
P6 P7 2.2042(15) .
Fe1 C8 2.034(4) .
Fe1 C4 2.045(4) .
Fe1 C9 2.046(4) .
Fe1 C10 2.050(4) .
Fe1 C5 2.051(4) .
Fe1 C3 2.052(4) .
Fe1 C2 2.072(4) .
Fe1 C7 2.086(4) .
Fe1 C1 2.112(4) .
Fe1 C6 2.128(4) .
Fe2 C31 2.035(4) .
Fe2 C26 2.039(5) .
Fe2 C32 2.045(4) .
Fe2 C27 2.049(4) .
Fe2 C25 2.051(4) .
Fe2 C30 2.053(5) .
Fe2 C29 2.081(4) .
Fe2 C24 2.086(4) .
Fe2 C28 2.102(4) .
Fe2 C23 2.112(4) .
Fe3 C46 2.034(5) .
Fe3 C52 2.035(5) .
Fe3 C47 2.038(5) .
Fe3 C51 2.039(4) .
Fe3 C53 2.041(5) .
Fe3 C48 2.056(5) .
Fe3 C49 2.077(4) .
Fe3 C54 2.081(4) .
Fe3 C45 2.102(4) .
Fe3 C50 2.109(4) .
Fe4 C75 2.022(5) .
Fe4 C70 2.033(5) .
Fe4 C71 2.038(4) .
Fe4 C74 2.045(5) .
Fe4 C69 2.046(5) .
Fe4 C76 2.047(5) .
Fe4 C73 2.073(4) .
Fe4 C68 2.087(5) .
Fe4 C72 2.102(4) .
Fe4 C67 2.116(4) .
Si1 N1 1.723(4) .
Si1 C12 1.871(5) .
Si1 C11 1.872(5) .
Si1 C13 1.895(5) .
Si2 N2 1.733(3) .
Si2 C18 1.869(5) .
Si2 C17 1.879(5) .
Si2 C19 1.897(5) .
Si3 N3 1.731(3) .
Si3 C33 1.865(4) .
Si3 C34 1.878(5) .
Si3 C35 1.902(5) .
Si4 N4 1.726(4) .
Si4 C39 1.869(5) .
Si4 C40 1.876(5) .
Si4 C41 1.902(5) .
Si5 N5 1.731(4) .
Si5 C55 1.865(5) .
Si5 C56 1.883(5) .
Si5 C57 1.898(5) .
Si6 N6 1.736(4) .
Si6 C61 1.868(5) .
Si6 C62 1.879(5) .
Si6 C63 1.896(5) .
Si7 N7 1.729(4) .
Si7 C78 1.874(5) .
Si7 C77 1.876(4) .
Si7 C79 1.883(5) .
Si8 N8 1.723(4) .
Si8 C83 1.869(5) .
Si8 C84 1.882(5) .
Si8 C85 1.905(5) .
N1 C1 1.406(5) .
N2 C6 1.391(5) .
N3 C23 1.417(5) .
N4 C28 1.416(5) .
N5 C45 1.411(6) .
N6 C50 1.408(5) .
N7 C67 1.401(5) .
N8 C72 1.422(5) .
C1 C2 1.448(6) .
C1 C5 1.449(6) .
C2 C3 1.432(6) .
C2 H2A 1.0000 .
C3 C4 1.416(6) .
C3 H3A 1.0000 .
C4 C5 1.420(6) .
C4 H4A 1.0000 .
C5 H5A 1.0000 .
C6 C7 1.439(6) .
C6 C10 1.446(6) .
C7 C8 1.430(6) .
C7 H7A 1.0000 .
C8 C9 1.421(6) .
C8 H8A 1.0000 .
C9 C10 1.420(6) .
C9 H9A 1.0000 .
C10 H10A 1.0000 .
C11 H11A 0.9800 .
C11 H11B 0.9800 .
C11 H11C 0.9800 .
C12 H12A 0.9800 .
C12 H12B 0.9800 .
C12 H12C 0.9800 .
C13 C14 1.523(7) .
C13 C15 1.532(7) .
C13 C16 1.554(8) .
C14 H14A 0.9800 .
C14 H14B 0.9800 .
C14 H14C 0.9800 .
C15 H15A 0.9800 .
C15 H15B 0.9800 .
C15 H15C 0.9800 .
C16 H16A 0.9800 .
C16 H16B 0.9800 .
C16 H16C 0.9800 .
C17 H17A 0.9800 .
C17 H17B 0.9800 .
C17 H17C 0.9800 .
C18 H18A 0.9800 .
C18 H18B 0.9800 .
C18 H18C 0.9800 .
C19 C20 1.523(7) .
C19 C22 1.526(7) .
C19 C21 1.532(7) .
C20 H20A 0.9800 .
C20 H20B 0.9800 .
C20 H20C 0.9800 .
C21 H21A 0.9800 .
C21 H21B 0.9800 .
C21 H21C 0.9800 .
C22 H22A 0.9800 .
C22 H22B 0.9800 .
C22 H22C 0.9800 .
C23 C27 1.433(6) .
C23 C24 1.449(6) .
C24 C25 1.434(6) .
C24 H24A 1.0000 .
C25 C26 1.411(6) .
C25 H25A 1.0000 .
C26 C27 1.422(6) .
C26 H26A 1.0000 .
C27 H27A 1.0000 .
C28 C32 1.438(6) .
C28 C29 1.453(6) .
C29 C30 1.418(6) .
C29 H29A 1.0000 .
C30 C31 1.421(7) .
C30 H30A 1.0000 .
C31 C32 1.414(6) .
C31 H31A 1.0000 .
C32 H32A 1.0000 .
C33 H33A 0.9800 .
C33 H33B 0.9800 .
C33 H33C 0.9800 .
C34 H34A 0.9800 .
C34 H34B 0.9800 .
C34 H34C 0.9800 .
C35 C38 1.530(6) .
C35 C37 1.534(6) .
C35 C36 1.548(6) .
C36 H36A 0.9800 .
C36 H36B 0.9800 .
C36 H36C 0.9800 .
C37 H37A 0.9800 .
C37 H37B 0.9800 .
C37 H37C 0.9800 .
C38 H38A 0.9800 .
C38 H38B 0.9800 .
C38 H38C 0.9800 .
C39 H39A 0.9800 .
C39 H39B 0.9800 .
C39 H39C 0.9800 .
C40 H40A 0.9800 .
C40 H40B 0.9800 .
C40 H40C 0.9800 .
C41 C44 1.527(8) .
C41 C43 1.538(7) .
C41 C42 1.544(7) .
C42 H42A 0.9800 .
C42 H42B 0.9800 .
C42 H42C 0.9800 .
C43 H43A 0.9800 .
C43 H43B 0.9800 .
C43 H43C 0.9800 .
C44 H44A 0.9800 .
C44 H44B 0.9800 .
C44 H44C 0.9800 .
C45 C49 1.432(6) .
C45 C46 1.436(6) .
C46 C47 1.412(7) .
C46 H46A 1.0000 .
C47 C48 1.420(7) .
C47 H47A 1.0000 .
C48 C49 1.425(6) .
C48 H48A 1.0000 .
C49 H49A 1.0000 .
C50 C54 1.428(6) .
C50 C51 1.441(6) .
C51 C52 1.415(6) .
C51 H51A 1.0000 .
C52 C53 1.411(6) .
C52 H52A 1.0000 .
C53 C54 1.426(6) .
C53 H53A 1.0000 .
C54 H54A 1.0000 .
C55 H55A 0.9800 .
C55 H55B 0.9800 .
C55 H55C 0.9800 .
C56 H56A 0.9800 .
C56 H56B 0.9800 .
C56 H56C 0.9800 .
C57 C59 1.525(6) .
C57 C60 1.541(7) .
C57 C58 1.547(7) .
C58 H58A 0.9800 .
C58 H58B 0.9800 .
C58 H58C 0.9800 .
C59 H59A 0.9800 .
C59 H59B 0.9800 .
C59 H59C 0.9800 .
C60 H60A 0.9800 .
C60 H60B 0.9800 .
C60 H60C 0.9800 .
C61 H61A 0.9800 .
C61 H61B 0.9800 .
C61 H61C 0.9800 .
C62 H62A 0.9800 .
C62 H62B 0.9800 .
C62 H62C 0.9800 .
C63 C65 1.525(6) .
C63 C64 1.544(7) .
C63 C66 1.546(7) .
C64 H64A 0.9800 .
C64 H64B 0.9800 .
C64 H64C 0.9800 .
C65 H65A 0.9800 .
C65 H65B 0.9800 .
C65 H65C 0.9800 .
C66 H66A 0.9800 .
C66 H66B 0.9800 .
C66 H66C 0.9800 .
C67 C71 1.438(6) .
C67 C68 1.454(6) .
C68 C69 1.427(6) .
C68 H68A 1.0000 .
C69 C70 1.428(7) .
C69 H69A 1.0000 .
C70 C71 1.419(6) .
C70 H70A 1.0000 .
C71 H71A 1.0000 .
C72 C73 1.438(6) .
C72 C76 1.443(6) .
C73 C74 1.436(6) .
C73 H73A 1.0000 .
C74 C75 1.425(7) .
C74 H74A 1.0000 .
C75 C76 1.424(7) .
C75 H75A 1.0000 .
C76 H76A 1.0000 .
C77 H77A 0.9800 .
C77 H77B 0.9800 .
C77 H77C 0.9800 .
C78 H78A 0.9800 .
C78 H78B 0.9800 .
C78 H78C 0.9800 .
C79 C81 1.526(6) .
C79 C80 1.530(8) .
C79 C82 1.542(7) .
C80 H80A 0.9800 .
C80 H80B 0.9800 .
C80 H80C 0.9800 .
C81 H81A 0.9800 .
C81 H81B 0.9800 .
C81 H81C 0.9800 .
C82 H82A 0.9800 .
C82 H82B 0.9800 .
C82 H82C 0.9800 .
C83 H83A 0.9800 .
C83 H83B 0.9800 .
C83 H83C 0.9800 .
C84 H84A 0.9800 .
C84 H84B 0.9800 .
C84 H84C 0.9800 .
C85 C86 1.532(6) .
C85 C87 1.539(7) .
C85 C88 1.541(8) .
C86 H86A 0.9800 .
C86 H86B 0.9800 .
C86 H86C 0.9800 .
C87 H87A 0.9800 .
C87 H87B 0.9800 .
C87 H87C 0.9800 .
C88 H88A 0.9800 .
C88 H88B 0.9800 .
C88 H88C 0.9800 .
C1S C2S 1.3900 .
C1S C6S 1.3900 .
C1S C7S 1.454(14) .
C2S C3S 1.3900 .
C3S C4S 1.3900 .
C4S C5S 1.3900 .
C5S C6S 1.3900 .
C7S H91A 0.9800 .
C7S H91B 0.9800 .
C7S H91C 0.9800 .
C8S C15S 1.18(2) 2_756
C8S C10S 1.246(14) .
C8S C13S 1.49(2) 2_756
C8S C14S 1.518(15) 1_655
C8S C16S 1.79(2) 2_756
C9S C17S 1.20(3) .
C9S C12S 1.258(18) .
C9S C16S 1.60(2) .
C9S C13S 1.73(3) .
C9S C18S 1.84(5) .
C10S C11S 1.50(2) 2_756
C11S C12S 1.38(2) .
C11S C10S 1.50(2) 2_756
C13S C8S 1.49(2) 2_756
C14S C8S 1.518(15) 1_455
C14S H94A 0.9800 .
C14S H94B 0.9800 .
C14S H94C 0.9800 .
C15S C8S 1.18(2) 2_756
C15S C19S 1.23(3) .
C16S C8S 1.79(2) 2_756
C17S C18S 0.93(5) .
C17S C19S 1.36(3) .
C18S C19S 1.74(4) .
C18S H98A 0.9800 .
C18S H98B 0.9800 .
C18S H98C 0.9800 .
